data_4316427
loop_
_publ_author_name
'Tyler J. Morin'
'Andrew Merkel'
'Sergey V. Lindeman'
'James R. Gardinier'

_publ_section_title
;
 Breaking the Cycle: Impact of Sterically-Tailored
 Tetra(pyrazolyl)lutidines on the Self-Assembly of Silver(I) Complexes
;
_journal_name_full 'Inorganic Chemistry'
_journal_page_first 7992
_journal_page_last 8002
_journal_paper_doi 10.1021/ic1010538
_journal_volume 49
_journal_year 2010
_chemical_formula_sum 'C46 H68 Ag F3 N10 O3.5 S'
_chemical_formula_weight 1038.05
_chemical_name_systematic
; 
 ? 
;
_space_group_IT_number 9
_symmetry_cell_setting monoclinic
_symmetry_space_group_name_Hall 'C -2yc'
_symmetry_space_group_name_H-M 'C 1 c 1'
_atom_sites_solution_hydrogens geom
_atom_sites_solution_primary direct
_atom_sites_solution_secondary difmap
_audit_creation_method SHELXL-97
_cell_angle_alpha 90.00
_cell_angle_beta 108.111(2)
_cell_angle_gamma 90.00
_cell_formula_units_Z 8
_cell_length_a 16.1224(6)
_cell_length_b 29.4322(10)
_cell_length_c 23.6489(8)
_cell_measurement_reflns_used 8431
_cell_measurement_temperature 100(2)
_cell_measurement_theta_max 68
_cell_measurement_theta_min 3
_cell_volume 10665.8(7)
_computing_cell_refinement 'SAINT v7.60A (Bruker, 2009)'
_computing_data_collection 'APEX2-2009.3-0 (Bruker, 2009)'
_computing_data_reduction 'TWINABS-2008/2 (Bruker, 2008)'
_computing_molecular_graphics 'XP v5.1 (Bruker, 1998)'
_computing_publication_material 'XCIF-2008/2 (Bruker, 2008)'
_computing_structure_refinement 'SHELXL-2008/4(Bruker, 2008)'
_computing_structure_solution 'XS/SHELXTL-2008/4 (Bruker, 2008)'
_diffrn_ambient_temperature 100(2)
_diffrn_measured_fraction_theta_full 0.982
_diffrn_measured_fraction_theta_max 0.982
_diffrn_measurement_device_type 'Bruker APEX2 CCD detector'
_diffrn_measurement_method '\w scans'
_diffrn_radiation_monochromator graphite
_diffrn_radiation_source 'fine-focus sealed tube'
_diffrn_radiation_type CuK\a
_diffrn_radiation_wavelength 1.54178
_diffrn_reflns_av_R_equivalents 0.0762
_diffrn_reflns_av_sigmaI/netI 0.0546
_diffrn_reflns_limit_h_max 18
_diffrn_reflns_limit_h_min -18
_diffrn_reflns_limit_k_max 35
_diffrn_reflns_limit_k_min -35
_diffrn_reflns_limit_l_max 28
_diffrn_reflns_limit_l_min -28
_diffrn_reflns_number 53558
_diffrn_reflns_theta_full 68.11
_diffrn_reflns_theta_max 68.11
_diffrn_reflns_theta_min 3.00
_exptl_absorpt_coefficient_mu 3.887
_exptl_absorpt_correction_T_max 0.7462
_exptl_absorpt_correction_T_min 0.4684
_exptl_absorpt_correction_type multi-scan
_exptl_absorpt_process_details
;
 TWINABS. Program for empirical absorption correction of
 area-detector data for twinned crystals. 
 University of Goetingen. Germany.  Sheldrick, G. M. 2007
;
_exptl_crystal_colour colorless
_exptl_crystal_density_diffrn 1.293
_exptl_crystal_density_method 'not measured'
_exptl_crystal_description prism
_exptl_crystal_F_000 4352
_exptl_crystal_size_max 0.23
_exptl_crystal_size_mid 0.12
_exptl_crystal_size_min 0.08
_refine_diff_density_max 1.662
_refine_diff_density_min -0.653
_refine_diff_density_rms 0.079
_refine_ls_abs_structure_details 'Flack H D (1983), Acta Cryst. A39, 876-881'
_refine_ls_abs_structure_Flack 0.000(5)
_refine_ls_extinction_method none
_refine_ls_goodness_of_fit_ref 1.032
_refine_ls_hydrogen_treatment constr
_refine_ls_matrix_type full
_refine_ls_number_parameters 1270
_refine_ls_number_reflns 40241
_refine_ls_number_restraints 21
_refine_ls_restrained_S_all 1.032
_refine_ls_R_factor_all 0.0658
_refine_ls_R_factor_gt 0.0606
_refine_ls_shift/su_max 0.006
_refine_ls_shift/su_mean 0.000
_refine_ls_structure_factor_coef Fsqd
_refine_ls_weighting_details 'calc w=1/[\s^2^(Fo^2^)+(0.1011P)^2^+25.5356P] where P=(Fo^2^+2Fc^2^)/3'
_refine_ls_weighting_scheme calc
_refine_ls_wR_factor_gt 0.1545
_refine_ls_wR_factor_ref 0.1596
_reflns_number_gt 37599
_reflns_number_total 40241
_reflns_threshold_expression >2sigma(I)
_cod_data_source_file ic1010538_si_002_6.cif
_cod_data_source_block 5_CH3CN_0.5Et2O
_cod_depositor_comments
;
The following automatic conversions were performed:

'_exptl_absorpt_correction_type' value 'multi-scan'' was replaced
with the value 'multi-scan' as specified in the replacement file
'src/cod-tools/trunk/data/replacement-values/replacement_values.lst'.

Automatic conversion script
Id: cif_fix_values 5376 2017-05-30 11:51:03Z andrius 
;
_cod_original_cell_volume 10665.8(6)
_cod_original_sg_symbol_H-M 'C c'
_cod_original_formula_sum 'C46 H68 Ag F3 N10 O3.50 S'
_cod_database_code 4316427

loop_
_symmetry_equiv_pos_as_xyz
'x, y, z'
'x, -y, z+1/2'
'x+1/2, y+1/2, z'
'x+1/2, -y+1/2, z+1/2'

loop_
_atom_site_label
_atom_site_type_symbol
_atom_site_fract_x
_atom_site_fract_y
_atom_site_fract_z
_atom_site_U_iso_or_equiv
_atom_site_adp_type
_atom_site_occupancy
_atom_site_symmetry_multiplicity
_atom_site_calc_flag
_atom_site_refinement_flags
_atom_site_disorder_assembly
_atom_site_disorder_group
Ag1 Ag 1.02676(3) 0.668677(14) 0.582552(17) 0.03569(10) Uani 1 1 d . . .
Ag2 Ag 0.48997(3) 0.586135(13) 0.500536(16) 0.03325(9) Uani 1 1 d . . .
N1 N 0.7468(3) 0.64038(17) 0.5155(3) 0.0349(15) Uani 1 1 d . . .
N11 N 0.9539(4) 0.69894(18) 0.6484(2) 0.0351(12) Uani 1 1 d . . .
N12 N 0.8752(4) 0.72007(19) 0.6270(2) 0.0355(13) Uani 1 1 d . . .
N21 N 0.9110(3) 0.69110(18) 0.5082(2) 0.0354(12) Uani 1 1 d . . .
N22 N 0.8482(3) 0.71717(17) 0.5197(2) 0.0328(12) Uani 1 1 d . . .
N41 N 0.5753(4) 0.52846(19) 0.4772(2) 0.0377(12) Uani 1 1 d . . .
N42 N 0.6368(4) 0.5360(2) 0.4472(3) 0.0354(13) Uani 1 1 d . . .
N31 N 0.5501(3) 0.63292(17) 0.4490(2) 0.0293(11) Uani 1 1 d . . .
N32 N 0.6036(3) 0.61506(17) 0.4201(2) 0.0333(12) Uani 1 1 d . . .
C2 C 0.7925(5) 0.6555(2) 0.5692(3) 0.0333(14) Uani 1 1 d . . .
C3 C 0.8138(5) 0.6294(2) 0.6205(3) 0.0367(13) Uani 1 1 d . . .
H3 H 0.8442 0.6419 0.6583 0.044 Uiso 1 1 calc R . .
C4 C 0.7887(4) 0.5844(2) 0.6141(3) 0.0342(16) Uani 1 1 d . . .
H4 H 0.8029 0.5652 0.6480 0.041 Uiso 1 1 calc R . .
C5 C 0.7436(5) 0.5672(2) 0.5594(3) 0.0358(14) Uani 1 1 d . . .
H5 H 0.7277 0.5360 0.5546 0.043 Uiso 1 1 calc R . .
C6 C 0.7216(5) 0.5966(2) 0.5109(3) 0.0294(13) Uani 1 1 d . . .
C1 C 0.8166(4) 0.7057(2) 0.5689(3) 0.0318(14) Uani 1 1 d . . .
H1 H 0.7612 0.7232 0.5625 0.038 Uiso 1 1 calc R . .
C7 C 0.6696(4) 0.5819(2) 0.4484(3) 0.0366(14) Uani 1 1 d . . .
H7 H 0.7116 0.5813 0.4250 0.044 Uiso 1 1 calc R . .
C11 C 0.9848(4) 0.7120(2) 0.7047(3) 0.0362(14) Uani 1 1 d . . .
C12 C 0.9256(4) 0.7395(2) 0.7202(3) 0.0370(14) Uani 1 1 d . . .
H12 H 0.9324 0.7523 0.7583 0.044 Uiso 1 1 calc R . .
C13 C 0.8545(5) 0.7449(2) 0.6695(3) 0.0353(16) Uani 1 1 d . . .
C21 C 0.9185(6) 0.7084(3) 0.4580(3) 0.0493(18) Uani 1 1 d . . .
C22 C 0.8611(5) 0.7440(2) 0.4375(3) 0.0447(17) Uani 1 1 d . . .
H22 H 0.8541 0.7612 0.4023 0.054 Uiso 1 1 calc R . .
C23 C 0.8167(5) 0.7496(2) 0.4772(3) 0.0383(15) Uani 1 1 d . . .
C41 C 0.5712(4) 0.4840(2) 0.4804(3) 0.0348(14) Uani 1 1 d . . .
C42 C 0.6264(5) 0.4624(2) 0.4540(3) 0.0382(15) Uani 1 1 d . . .
H42 H 0.6336 0.4306 0.4507 0.046 Uiso 1 1 calc R . .
C43 C 0.6685(5) 0.4964(3) 0.4337(3) 0.0429(18) Uani 1 1 d . . .
C31 C 0.5032(4) 0.6639(2) 0.4126(3) 0.0310(12) Uani 1 1 d . . .
C32 C 0.5246(4) 0.6655(2) 0.3596(3) 0.0351(14) Uani 1 1 d . . .
H32 H 0.4993 0.6847 0.3265 0.042 Uiso 1 1 calc R . .
C33 C 0.5885(5) 0.6342(2) 0.3647(3) 0.0330(14) Uani 1 1 d . . .
C14 C 1.0714(5) 0.6942(2) 0.7435(3) 0.0438(17) Uani 1 1 d . . .
H14 H 1.0968 0.6753 0.7178 0.053 Uiso 1 1 calc R . .
C17 C 0.7708(5) 0.7714(3) 0.6574(3) 0.0452(18) Uani 1 1 d . . .
H17 H 0.7563 0.7846 0.6165 0.054 Uiso 1 1 calc R . .
C24 C 0.9879(8) 0.6892(4) 0.4317(4) 0.077(4) Uani 1 1 d . . .
H24 H 1.0432 0.6965 0.4639 0.093 Uiso 1 1 calc R . .
C27 C 0.7449(5) 0.7824(2) 0.4783(3) 0.0393(15) Uani 1 1 d . . .
H27 H 0.7509 0.7894 0.5208 0.047 Uiso 1 1 calc R . .
C44 C 0.5123(5) 0.4638(2) 0.5132(3) 0.0394(18) Uani 1 1 d . . .
H44 H 0.4806 0.4894 0.5252 0.047 Uiso 1 1 calc R . .
C47 C 0.7385(5) 0.4945(3) 0.4030(4) 0.048(2) Uani 1 1 d . . .
H47 H 0.7239 0.5173 0.3700 0.058 Uiso 1 1 calc R . .
C34 C 0.4315(5) 0.6900(2) 0.4285(3) 0.0401(18) Uani 1 1 d . . .
H34 H 0.3812 0.6689 0.4233 0.048 Uiso 1 1 calc R . .
C37 C 0.6405(6) 0.6214(2) 0.3241(3) 0.0418(14) Uani 1 1 d . . .
H37 H 0.6534 0.5881 0.3284 0.050 Uiso 1 1 calc R . .
C15 C 1.1359(5) 0.7327(3) 0.7695(3) 0.049(2) Uani 1 1 d . . .
H15A H 1.1429 0.7516 0.7371 0.073 Uiso 1 1 calc R . .
H15B H 1.1926 0.7198 0.7921 0.073 Uiso 1 1 calc R . .
H15C H 1.1137 0.7514 0.7959 0.073 Uiso 1 1 calc R . .
C16 C 1.0619(5) 0.6641(2) 0.7925(3) 0.0503(18) Uani 1 1 d . . .
H16A H 1.0209 0.6395 0.7753 0.075 Uiso 1 1 calc R . .
H16B H 1.0398 0.6820 0.8197 0.075 Uiso 1 1 calc R . .
H16C H 1.1189 0.6512 0.8145 0.075 Uiso 1 1 calc R . .
C18 C 0.6964(5) 0.7406(3) 0.6592(4) 0.056(2) Uani 1 1 d . . .
H18A H 0.6901 0.7160 0.6303 0.083 Uiso 1 1 calc R . .
H18B H 0.6421 0.7581 0.6494 0.083 Uiso 1 1 calc R . .
H18C H 0.7088 0.7277 0.6992 0.083 Uiso 1 1 calc R . .
C19 C 0.7822(6) 0.8102(3) 0.7009(4) 0.057(2) Uani 1 1 d . . .
H19A H 0.8309 0.8294 0.6990 0.086 Uiso 1 1 calc R . .
H19B H 0.7944 0.7981 0.7412 0.086 Uiso 1 1 calc R . .
H19C H 0.7286 0.8284 0.6907 0.086 Uiso 1 1 calc R . .
C25 C 0.9967(10) 0.7166(5) 0.3833(6) 0.125(6) Uani 1 1 d . . .
H25A H 1.0387 0.7024 0.3665 0.188 Uiso 1 1 calc R . .
H25B H 1.0175 0.7470 0.3982 0.188 Uiso 1 1 calc R . .
H25C H 0.9399 0.7192 0.3525 0.188 Uiso 1 1 calc R . .
C26 C 0.9909(7) 0.6387(3) 0.4309(6) 0.081(3) Uani 1 1 d . . .
H26A H 1.0347 0.6288 0.4126 0.122 Uiso 1 1 calc R . .
H26B H 0.9336 0.6269 0.4077 0.122 Uiso 1 1 calc R . .
H26C H 1.0064 0.6271 0.4717 0.122 Uiso 1 1 calc R . .
C28 C 0.7505(5) 0.8268(2) 0.4469(3) 0.0466(16) Uani 1 1 d . . .
H28A H 0.8060 0.8418 0.4671 0.070 Uiso 1 1 calc R . .
H28B H 0.7021 0.8467 0.4478 0.070 Uiso 1 1 calc R . .
H28C H 0.7469 0.8206 0.4055 0.070 Uiso 1 1 calc R . .
C29 C 0.6561(5) 0.7596(3) 0.4503(4) 0.0484(18) Uani 1 1 d . . .
H29A H 0.6531 0.7315 0.4719 0.073 Uiso 1 1 calc R . .
H29B H 0.6489 0.7523 0.4086 0.073 Uiso 1 1 calc R . .
H29C H 0.6095 0.7802 0.4523 0.073 Uiso 1 1 calc R . .
C45 C 0.5687(5) 0.4402(2) 0.5701(3) 0.0461(16) Uani 1 1 d . . .
H45A H 0.5310 0.4270 0.5912 0.069 Uiso 1 1 calc R . .
H45B H 0.6081 0.4624 0.5957 0.069 Uiso 1 1 calc R . .
H45C H 0.6031 0.4160 0.5596 0.069 Uiso 1 1 calc R . .
C46 C 0.4450(5) 0.4321(2) 0.4742(4) 0.0504(18) Uani 1 1 d . . .
H46A H 0.4079 0.4202 0.4966 0.076 Uiso 1 1 calc R . .
H46B H 0.4744 0.4068 0.4613 0.076 Uiso 1 1 calc R . .
H46C H 0.4090 0.4486 0.4392 0.076 Uiso 1 1 calc R . .
C48 C 0.8276(6) 0.5056(3) 0.4455(4) 0.055(2) Uani 1 1 d . . .
H48A H 0.8709 0.5046 0.4243 0.082 Uiso 1 1 calc R . .
H48B H 0.8429 0.4834 0.4779 0.082 Uiso 1 1 calc R . .
H48C H 0.8266 0.5361 0.4619 0.082 Uiso 1 1 calc R . .
C49 C 0.7404(5) 0.4477(3) 0.3766(3) 0.0490(19) Uani 1 1 d . . .
H49A H 0.7863 0.4467 0.3575 0.074 Uiso 1 1 calc R . .
H49B H 0.6838 0.4414 0.3469 0.074 Uiso 1 1 calc R . .
H49C H 0.7523 0.4248 0.4082 0.074 Uiso 1 1 calc R . .
C35 C 0.3988(6) 0.7306(3) 0.3871(4) 0.0541(19) Uani 1 1 d . . .
H35A H 0.3791 0.7201 0.3457 0.081 Uiso 1 1 calc R . .
H35B H 0.4463 0.7526 0.3924 0.081 Uiso 1 1 calc R . .
H35C H 0.3501 0.7451 0.3967 0.081 Uiso 1 1 calc R . .
C36 C 0.4625(5) 0.7056(3) 0.4940(4) 0.052(2) Uani 1 1 d . . .
H36A H 0.4154 0.7223 0.5028 0.077 Uiso 1 1 calc R . .
H36B H 0.5135 0.7254 0.5007 0.077 Uiso 1 1 calc R . .
H36C H 0.4782 0.6790 0.5200 0.077 Uiso 1 1 calc R . .
C38 C 0.5878(5) 0.6312(3) 0.2590(3) 0.0502(19) Uani 1 1 d . . .
H38A H 0.5334 0.6137 0.2482 0.075 Uiso 1 1 calc R . .
H38B H 0.6222 0.6224 0.2331 0.075 Uiso 1 1 calc R . .
H38C H 0.5743 0.6637 0.2542 0.075 Uiso 1 1 calc R . .
C39 C 0.7284(5) 0.6478(3) 0.3413(3) 0.0484(18) Uani 1 1 d . . .
H39A H 0.7619 0.6409 0.3827 0.073 Uiso 1 1 calc R . .
H39B H 0.7167 0.6805 0.3371 0.073 Uiso 1 1 calc R . .
H39C H 0.7620 0.6386 0.3151 0.073 Uiso 1 1 calc R . .
N1A N 0.2714(3) 0.61505(17) 0.5701(2) 0.0282(13) Uani 1 1 d . . .
N11A N 0.3591(4) 0.55398(18) 0.4371(2) 0.0339(12) Uani 1 1 d . . .
N12A N 0.2956(4) 0.53531(18) 0.4577(2) 0.0325(13) Uani 1 1 d . . .
N21A N 0.4431(3) 0.56608(17) 0.5767(2) 0.0303(11) Uani 1 1 d . . .
N22A N 0.3693(4) 0.53796(18) 0.5636(2) 0.0326(11) Uani 1 1 d . . .
N41A N 0.1326(4) 0.62244(18) 0.6337(2) 0.0343(12) Uani 1 1 d . . .
N42A N 0.2144(4) 0.63982(17) 0.6647(2) 0.0344(12) Uani 1 1 d . . .
N31A N 0.1343(4) 0.72570(18) 0.6068(2) 0.0368(12) Uani 1 1 d . . .
N32A N 0.2207(4) 0.71902(19) 0.6369(3) 0.0342(13) Uani 1 1 d . . .
C2A C 0.2702(5) 0.5995(2) 0.5168(3) 0.0307(13) Uani 1 1 d . . .
C3A C 0.2478(5) 0.6264(2) 0.4663(3) 0.0332(13) Uani 1 1 d . . .
H3A H 0.2438 0.6138 0.4286 0.040 Uiso 1 1 calc R . .
C4A C 0.2314(4) 0.6716(2) 0.4717(3) 0.0372(17) Uani 1 1 d . . .
H4A H 0.2179 0.6910 0.4380 0.045 Uiso 1 1 calc R . .
C5A C 0.2346(5) 0.6888(2) 0.5273(3) 0.0376(14) Uani 1 1 d . . .
H5A H 0.2266 0.7202 0.5328 0.045 Uiso 1 1 calc R . .
C6A C 0.2499(5) 0.6587(2) 0.5738(3) 0.0298(13) Uani 1 1 d . . .
C1A C 0.2927(4) 0.5492(2) 0.5162(3) 0.0357(15) Uani 1 1 d . . .
H1A H 0.2436 0.5320 0.5236 0.043 Uiso 1 1 calc R . .
C7A C 0.2557(4) 0.6731(2) 0.6365(3) 0.0324(13) Uani 1 1 d . . .
H7A H 0.3190 0.6742 0.6602 0.039 Uiso 1 1 calc R . .
C11A C 0.3387(4) 0.5407(2) 0.3812(3) 0.0333(14) Uani 1 1 d . . .
C12A C 0.2632(4) 0.5137(2) 0.3655(3) 0.0355(14) Uani 1 1 d . . .
H12A H 0.2358 0.5002 0.3278 0.043 Uiso 1 1 calc R . .
C13A C 0.2365(5) 0.5105(2) 0.4155(3) 0.0343(14) Uani 1 1 d . . .
C21A C 0.4978(5) 0.5492(2) 0.6266(3) 0.0365(14) Uani 1 1 d . . .
C22A C 0.4613(5) 0.5118(2) 0.6458(3) 0.0422(16) Uani 1 1 d . . .
H22B H 0.4878 0.4941 0.6803 0.051 Uiso 1 1 calc R . .
C23A C 0.3813(5) 0.5051(2) 0.6065(3) 0.0357(14) Uani 1 1 d . . .
C41A C 0.1208(5) 0.5902(2) 0.6689(3) 0.0417(16) Uani 1 1 d . . .
C42A C 0.1913(5) 0.5861(2) 0.7217(3) 0.0405(15) Uani 1 1 d . . .
H42B H 0.1972 0.5654 0.7535 0.049 Uiso 1 1 calc R . .
C43A C 0.2498(5) 0.6188(2) 0.7170(3) 0.0425(16) Uani 1 1 d . . .
C31A C 0.1247(5) 0.7711(2) 0.6071(3) 0.0364(15) Uani 1 1 d . . .
C32A C 0.2042(5) 0.7923(2) 0.6380(3) 0.0449(17) Uani 1 1 d . . .
H32B H 0.2140 0.8240 0.6443 0.054 Uiso 1 1 calc R . .
C33A C 0.2641(5) 0.7585(2) 0.6569(3) 0.0387(16) Uani 1 1 d . . .
C14A C 0.3937(5) 0.5565(2) 0.3435(3) 0.0392(17) Uani 1 1 d . . .
H14B H 0.4445 0.5737 0.3700 0.047 Uiso 1 1 calc R . .
C17A C 0.1602(5) 0.4870(3) 0.4252(3) 0.0447(18) Uani 1 1 d . . .
H17B H 0.1809 0.4730 0.4657 0.054 Uiso 1 1 calc R . .
C24A C 0.5864(5) 0.5693(3) 0.6532(3) 0.052(2) Uani 1 1 d . . .
H24B H 0.6266 0.5542 0.6342 0.062 Uiso 1 1 calc R . .
C27A C 0.3083(5) 0.4715(2) 0.6051(3) 0.0390(15) Uani 1 1 d . . .
H27B H 0.2744 0.4659 0.5624 0.047 Uiso 1 1 calc R . .
C44A C 0.0354(5) 0.5641(3) 0.6510(4) 0.048(2) Uani 1 1 d . . .
H44B H -0.0112 0.5857 0.6535 0.057 Uiso 1 1 calc R . .
C47A C 0.3393(5) 0.6297(2) 0.7583(3) 0.0435(15) Uani 1 1 d . . .
H47B H 0.3492 0.6631 0.7565 0.052 Uiso 1 1 calc R . .
C34A C 0.0356(6) 0.7911(2) 0.5733(3) 0.0413(17) Uani 1 1 d . . .
H34B H -0.0062 0.7652 0.5603 0.050 Uiso 1 1 calc R . .
C37A C 0.3612(6) 0.7614(2) 0.6857(4) 0.060(2) Uani 1 1 d . . .
H37B H 0.3787 0.7360 0.7151 0.072 Uiso 1 1 calc R . .
C15A C 0.4302(5) 0.5162(2) 0.3175(3) 0.0472(19) Uani 1 1 d . . .
H15D H 0.4632 0.4962 0.3499 0.071 Uiso 1 1 calc R . .
H15E H 0.4688 0.5274 0.2957 0.071 Uiso 1 1 calc R . .
H15F H 0.3819 0.4991 0.2903 0.071 Uiso 1 1 calc R . .
C16A C 0.3413(5) 0.5893(2) 0.2954(3) 0.0439(16) Uani 1 1 d . . .
H16D H 0.3213 0.6150 0.3142 0.066 Uiso 1 1 calc R . .
H16E H 0.2907 0.5734 0.2688 0.066 Uiso 1 1 calc R . .
H16F H 0.3783 0.6005 0.2725 0.066 Uiso 1 1 calc R . .
C18A C 0.1281(6) 0.4490(3) 0.3814(4) 0.056(2) Uani 1 1 d . . .
H18D H 0.1767 0.4287 0.3826 0.084 Uiso 1 1 calc R . .
H18E H 0.1039 0.4616 0.3413 0.084 Uiso 1 1 calc R . .
H18F H 0.0827 0.4320 0.3918 0.084 Uiso 1 1 calc R . .
C19A C 0.0867(5) 0.5194(3) 0.4247(4) 0.060(2) Uani 1 1 d . . .
H19D H 0.1091 0.5434 0.4543 0.091 Uiso 1 1 calc R . .
H19E H 0.0403 0.5027 0.4344 0.091 Uiso 1 1 calc R . .
H19F H 0.0632 0.5331 0.3852 0.091 Uiso 1 1 calc R . .
C25A C 0.6217(5) 0.5609(4) 0.7198(3) 0.072(3) Uani 1 1 d . . .
H25D H 0.6197 0.5282 0.7276 0.108 Uiso 1 1 calc R . .
H25E H 0.5859 0.5773 0.7398 0.108 Uiso 1 1 calc R . .
H25F H 0.6821 0.5716 0.7348 0.108 Uiso 1 1 calc R . .
C26A C 0.5893(6) 0.6223(3) 0.6421(4) 0.060(2) Uani 1 1 d . . .
H26D H 0.5694 0.6283 0.5993 0.090 Uiso 1 1 calc R . .
H26E H 0.6493 0.6333 0.6593 0.090 Uiso 1 1 calc R . .
H26F H 0.5512 0.6380 0.6609 0.090 Uiso 1 1 calc R . .
C28A C 0.3479(5) 0.4262(2) 0.6325(4) 0.0525(19) Uani 1 1 d . . .
H28D H 0.3009 0.4047 0.6312 0.079 Uiso 1 1 calc R . .
H28E H 0.3835 0.4311 0.6739 0.079 Uiso 1 1 calc R . .
H28F H 0.3844 0.4139 0.6099 0.079 Uiso 1 1 calc R . .
C29A C 0.2469(5) 0.4912(3) 0.6350(4) 0.0488(18) Uani 1 1 d . . .
H29D H 0.2007 0.4691 0.6334 0.073 Uiso 1 1 calc R . .
H29E H 0.2210 0.5191 0.6146 0.073 Uiso 1 1 calc R . .
H29F H 0.2790 0.4980 0.6766 0.073 Uiso 1 1 calc R . .
C45A C 0.0351(8) 0.5251(4) 0.6921(4) 0.090(4) Uani 1 1 d . . .
H45D H -0.0225 0.5106 0.6799 0.135 Uiso 1 1 calc R . .
H45E H 0.0482 0.5364 0.7329 0.135 Uiso 1 1 calc R . .
H45F H 0.0794 0.5028 0.6903 0.135 Uiso 1 1 calc R . .
C46A C 0.0106(6) 0.5475(3) 0.5881(4) 0.060(3) Uani 1 1 d . . .
H46D H 0.0025 0.5736 0.5611 0.090 Uiso 1 1 calc R . .
H46E H -0.0439 0.5302 0.5789 0.090 Uiso 1 1 calc R . .
H46F H 0.0571 0.5280 0.5831 0.090 Uiso 1 1 calc R . .
C48A C 0.3472(6) 0.6171(3) 0.8224(3) 0.062(2) Uani 1 1 d . . .
H48D H 0.3015 0.6326 0.8343 0.093 Uiso 1 1 calc R . .
H48E H 0.4046 0.6264 0.8487 0.093 Uiso 1 1 calc R . .
H48F H 0.3406 0.5841 0.8254 0.093 Uiso 1 1 calc R . .
C49A C 0.4077(5) 0.6052(3) 0.7384(4) 0.058(2) Uani 1 1 d . . .
H49D H 0.4013 0.6133 0.6971 0.087 Uiso 1 1 calc R . .
H49E H 0.4004 0.5723 0.7414 0.087 Uiso 1 1 calc R . .
H49F H 0.4659 0.6141 0.7639 0.087 Uiso 1 1 calc R . .
C35A C 0.0418(5) 0.8148(2) 0.5171(3) 0.0415(15) Uani 1 1 d . . .
H35D H -0.0150 0.8278 0.4952 0.062 Uiso 1 1 calc R . .
H35E H 0.0590 0.7927 0.4918 0.062 Uiso 1 1 calc R . .
H35F H 0.0855 0.8391 0.5282 0.062 Uiso 1 1 calc R . .
C36A C 0.0005(5) 0.8221(2) 0.6113(3) 0.0442(16) Uani 1 1 d . . .
H36D H -0.0563 0.8341 0.5875 0.066 Uiso 1 1 calc R . .
H36E H 0.0412 0.8472 0.6260 0.066 Uiso 1 1 calc R . .
H36F H -0.0064 0.8049 0.6451 0.066 Uiso 1 1 calc R . .
C38A C 0.4112(7) 0.7562(4) 0.6424(5) 0.080(3) Uani 1 1 d . . .
H38D H 0.4738 0.7592 0.6634 0.119 Uiso 1 1 calc R . .
H38E H 0.3930 0.7797 0.6117 0.119 Uiso 1 1 calc R . .
H38F H 0.3996 0.7261 0.6237 0.119 Uiso 1 1 calc R . .
C39A C 0.3828(6) 0.8067(3) 0.7209(5) 0.092(4) Uani 1 1 d . . .
H39D H 0.4462 0.8095 0.7388 0.139 Uiso 1 1 calc R . .
H39E H 0.3551 0.8070 0.7524 0.139 Uiso 1 1 calc R . .
H39F H 0.3609 0.8323 0.6939 0.139 Uiso 1 1 calc R . .
S1 S 0.09945(15) 0.62037(10) 0.04791(12) 0.0663(5) Uani 1 1 d . . .
O1 O 0.1457(5) 0.6624(3) 0.0597(3) 0.101(3) Uani 1 1 d . . .
O2 O 0.1366(6) 0.5849(3) 0.0247(3) 0.107(3) Uani 1 1 d . . .
O3 O 0.0676(7) 0.6055(4) 0.0962(4) 0.124(3) Uani 1 1 d . . .
C2S C -0.0003(8) 0.6324(4) -0.0128(5) 0.087(4) Uani 1 1 d . . .
F1 F 0.0178(5) 0.6453(2) -0.0604(3) 0.0992(19) Uani 1 1 d . . .
F2 F -0.0437(6) 0.6658(3) 0.0048(5) 0.141(3) Uani 1 1 d . . .
F3 F -0.0527(6) 0.5959(3) -0.0237(4) 0.135(3) Uani 1 1 d . . .
S2 S 0.7650(2) 0.54662(9) 0.22032(13) 0.0466(10) Uani 0.633(7) 1 d PD A 1
O4 O 0.7786(13) 0.5163(5) 0.1714(7) 0.068(6) Uani 0.633(7) 1 d PD A 1
O5 O 0.7689(12) 0.5908(4) 0.2039(5) 0.072(4) Uani 0.633(7) 1 d PD A 1
O6 O 0.7020(6) 0.5393(3) 0.2497(5) 0.062(2) Uani 0.633(7) 1 d PD A 1
C3S C 0.8680(9) 0.5411(5) 0.2763(5) 0.051(5) Uani 0.633(7) 1 d PD A 1
F4 F 0.9376(7) 0.5461(4) 0.2615(5) 0.084(3) Uani 0.633(7) 1 d PD A 1
F5 F 0.8776(7) 0.4947(4) 0.2976(5) 0.083(3) Uani 0.633(7) 1 d PD A 1
F6 F 0.8758(8) 0.5649(4) 0.3269(4) 0.096(4) Uani 0.633(7) 1 d PD A 1
S2A S 0.8046(6) 0.5581(2) 0.1907(3) 0.082(3) Uani 0.367(7) 1 d PD A 2
O4A O 0.7553(18) 0.5130(6) 0.1745(10) 0.043(6) Uani 0.367(7) 1 d PD A 2
O5A O 0.7519(14) 0.5945(5) 0.1800(8) 0.052(5) Uani 0.367(7) 1 d PD A 2
O6A O 0.8795(10) 0.5684(6) 0.1733(6) 0.067(5) Uani 0.367(7) 1 d PD A 2
C3SA C 0.8415(11) 0.5508(5) 0.2688(6) 0.011(4) Uiso 0.367(7) 1 d PD A 2
F4A F 0.7825(18) 0.5356(7) 0.2891(9) 0.166(15) Uani 0.367(7) 1 d PD A 2
F5A F 0.9031(13) 0.5131(7) 0.2782(7) 0.094(7) Uani 0.367(7) 1 d PD A 2
F6A F 0.8900(12) 0.5859(6) 0.2971(8) 0.099(7) Uani 0.367(7) 1 d PD A 2
N1Q N 0.1639(6) 0.6671(4) 0.3191(4) 0.092(3) Uani 1 1 d . . .
C2Q C 0.1288(7) 0.6426(4) 0.2839(5) 0.079(3) Uani 1 1 d . . .
C3Q C 0.0818(9) 0.6101(5) 0.2340(7) 0.119(5) Uani 1 1 d . . .
H3C2 H 0.0921 0.5787 0.2483 0.178 Uiso 1 1 calc R . .
H3N11 H 0.1041 0.6143 0.2002 0.178 Uiso 1 1 calc R . .
H3N12 H 0.0191 0.6165 0.2213 0.178 Uiso 1 1 calc R . .
N11Q N 0.755(2) 0.3309(15) 0.493(2) 0.41(3) Uani 1 1 d . . .
C4Q C 0.7723(19) 0.3708(8) 0.5298(12) 0.163(12) Uani 1 1 d . . .
C5Q C 0.8330(19) 0.4074(12) 0.5763(13) 0.29(2) Uani 1 1 d . . .
H5C2 H 0.8417 0.3970 0.6172 0.439 Uiso 1 1 calc R . .
H5N11 H 0.8041 0.4371 0.5704 0.439 Uiso 1 1 calc R . .
H5N12 H 0.8897 0.4099 0.5694 0.439 Uiso 1 1 calc R . .
O1X O 0.6712(12) 0.7026(8) 0.8284(11) 0.251(10) Uani 1 1 d . . .
C2X C 0.5862(12) 0.7049(6) 0.7923(9) 0.130(6) Uani 1 1 d . . .
C3X C 0.5359(15) 0.6889(7) 0.8112(15) 0.222(15) Uani 1 1 d . . .
C4X C 0.741(3) 0.6745(11) 0.8105(16) 0.28(2) Uani 1 1 d . . .
C5X C 0.8422(18) 0.6415(10) 0.7976(13) 0.251(15) Uani 1 1 d . . .

loop_
_atom_site_aniso_label
_atom_site_aniso_U_11
_atom_site_aniso_U_22
_atom_site_aniso_U_33
_atom_site_aniso_U_23
_atom_site_aniso_U_13
_atom_site_aniso_U_12
Ag1 0.0450(2) 0.0268(2) 0.0342(2) 0.00032(19) 0.0108(2) 0.0015(3)
Ag2 0.0463(2) 0.02534(19) 0.0284(2) 0.00057(18) 0.01207(19) -0.0011(3)
N1 0.054(5) 0.020(3) 0.028(3) 0.003(2) 0.008(2) 0.004(2)
N11 0.046(3) 0.023(3) 0.033(3) 0.002(2) 0.008(2) -0.005(2)
N12 0.050(4) 0.027(3) 0.029(3) -0.003(2) 0.012(2) -0.008(2)
N21 0.036(3) 0.036(3) 0.032(3) 0.005(2) 0.007(2) 0.002(2)
N22 0.041(3) 0.026(3) 0.033(3) -0.002(2) 0.012(2) -0.001(2)
N41 0.038(3) 0.039(3) 0.034(3) -0.005(2) 0.006(2) -0.004(2)
N42 0.036(3) 0.033(3) 0.034(3) 0.000(2) 0.006(2) -0.004(2)
N31 0.037(3) 0.021(3) 0.029(3) 0.007(2) 0.009(2) -0.002(2)
N32 0.043(3) 0.022(3) 0.032(3) 0.003(2) 0.006(2) -0.007(2)
C2 0.044(4) 0.021(3) 0.035(3) -0.002(3) 0.013(3) 0.000(3)
C3 0.040(4) 0.034(3) 0.032(3) -0.003(2) 0.005(3) -0.001(3)
C4 0.029(4) 0.040(4) 0.031(3) 0.009(3) 0.006(2) -0.001(3)
C5 0.043(4) 0.030(3) 0.034(3) 0.004(3) 0.012(3) -0.005(3)
C6 0.029(4) 0.033(3) 0.031(3) -0.003(3) 0.015(3) -0.001(3)
C1 0.040(4) 0.029(3) 0.026(3) -0.001(2) 0.010(2) -0.004(2)
C7 0.051(4) 0.026(3) 0.033(4) 0.001(3) 0.014(3) -0.005(3)
C11 0.053(4) 0.023(3) 0.034(4) -0.011(3) 0.015(3) -0.007(3)
C12 0.054(4) 0.026(3) 0.031(3) -0.003(3) 0.013(3) -0.005(3)
C13 0.061(5) 0.020(3) 0.033(4) -0.007(2) 0.026(3) -0.003(3)
C21 0.066(5) 0.043(4) 0.038(4) 0.010(3) 0.014(3) 0.007(4)
C22 0.074(5) 0.029(4) 0.033(4) 0.008(3) 0.019(3) 0.004(3)
C23 0.053(4) 0.031(3) 0.027(3) -0.009(3) 0.006(3) -0.009(3)
C41 0.053(4) 0.021(3) 0.027(3) 0.003(2) 0.007(3) -0.004(3)
C42 0.063(4) 0.019(3) 0.028(3) 0.002(2) 0.008(3) 0.008(3)
C43 0.053(5) 0.039(4) 0.029(3) -0.006(3) 0.001(3) 0.010(3)
C31 0.038(3) 0.023(3) 0.030(3) -0.001(2) 0.007(2) -0.007(3)
C32 0.051(4) 0.027(3) 0.025(3) 0.001(2) 0.008(2) 0.002(3)
C33 0.053(4) 0.016(3) 0.025(3) -0.003(2) 0.005(3) -0.003(3)
C14 0.059(5) 0.032(4) 0.039(4) -0.012(3) 0.013(3) 0.000(3)
C17 0.064(5) 0.045(4) 0.029(3) 0.002(3) 0.018(3) 0.009(3)
C24 0.105(9) 0.089(7) 0.051(5) 0.035(5) 0.044(6) 0.054(7)
C27 0.062(4) 0.025(3) 0.029(3) 0.007(2) 0.011(3) 0.003(3)
C44 0.059(5) 0.024(3) 0.030(4) 0.007(3) 0.007(3) 0.007(3)
C47 0.068(6) 0.035(4) 0.040(4) -0.001(3) 0.013(3) 0.007(3)
C34 0.058(5) 0.031(3) 0.040(4) 0.005(3) 0.029(3) 0.000(3)
C37 0.058(4) 0.032(3) 0.037(4) -0.003(3) 0.016(3) 0.007(4)
C15 0.060(5) 0.049(4) 0.033(4) 0.003(3) 0.007(3) 0.007(3)
C16 0.067(5) 0.035(4) 0.038(4) 0.004(3) 0.000(3) 0.002(3)
C18 0.052(5) 0.060(5) 0.063(5) 0.000(4) 0.029(4) 0.004(4)
C19 0.076(6) 0.048(5) 0.040(4) -0.001(4) 0.007(4) 0.018(4)
C25 0.164(14) 0.126(11) 0.139(12) 0.013(9) 0.125(12) 0.045(10)
C26 0.067(6) 0.065(6) 0.127(9) -0.027(6) 0.051(6) -0.002(5)
C28 0.056(5) 0.035(3) 0.045(4) 0.006(3) 0.011(3) 0.007(3)
C29 0.048(4) 0.037(4) 0.059(5) 0.004(4) 0.015(3) -0.003(3)
C45 0.060(5) 0.028(3) 0.049(4) 0.005(3) 0.015(3) 0.002(3)
C46 0.060(5) 0.029(3) 0.057(5) 0.011(3) 0.009(3) 0.000(3)
C48 0.065(5) 0.057(5) 0.047(5) 0.002(4) 0.024(4) 0.016(4)
C49 0.062(5) 0.050(5) 0.039(4) -0.014(3) 0.021(3) 0.008(3)
C35 0.055(5) 0.062(5) 0.049(4) 0.014(4) 0.023(4) 0.019(4)
C36 0.073(6) 0.036(4) 0.051(5) 0.002(3) 0.027(4) 0.016(3)
C38 0.061(5) 0.054(5) 0.039(4) 0.000(3) 0.021(3) 0.007(3)
C39 0.065(5) 0.048(5) 0.038(4) 0.005(3) 0.024(3) 0.008(4)
N1A 0.033(4) 0.026(3) 0.026(3) 0.000(2) 0.0092(18) -0.0023(18)
N11A 0.048(3) 0.026(3) 0.033(3) 0.000(2) 0.019(2) 0.006(2)
N12A 0.050(4) 0.020(3) 0.023(3) -0.001(2) 0.004(2) 0.004(2)
N21A 0.032(3) 0.030(3) 0.034(3) -0.003(2) 0.018(2) 0.004(2)
N22A 0.047(3) 0.025(3) 0.026(3) 0.002(2) 0.012(2) 0.003(2)
N41A 0.042(3) 0.026(3) 0.035(3) 0.002(2) 0.012(2) 0.006(2)
N42A 0.059(4) 0.021(2) 0.025(3) -0.005(2) 0.015(2) -0.001(2)
N31A 0.043(3) 0.033(3) 0.034(3) -0.002(2) 0.012(2) 0.007(2)
N32A 0.048(4) 0.019(3) 0.041(3) 0.001(2) 0.021(3) -0.001(2)
C2A 0.030(4) 0.031(3) 0.027(3) 0.000(2) 0.003(3) -0.003(3)
C3A 0.043(4) 0.026(3) 0.025(3) 0.002(2) 0.003(3) 0.005(3)
C4A 0.045(5) 0.037(3) 0.032(4) 0.011(3) 0.016(2) 0.009(3)
C5A 0.051(4) 0.026(3) 0.036(4) 0.000(3) 0.016(3) -0.001(3)
C6A 0.031(4) 0.033(3) 0.030(3) 0.001(3) 0.016(3) -0.008(3)
C1A 0.052(4) 0.034(3) 0.023(3) 0.002(3) 0.013(2) -0.003(3)
C7A 0.048(4) 0.025(3) 0.025(3) -0.001(3) 0.013(2) 0.004(2)
C11A 0.052(4) 0.023(3) 0.024(3) -0.004(2) 0.010(3) 0.009(3)
C12A 0.044(4) 0.033(3) 0.021(3) -0.003(3) -0.003(2) -0.003(3)
C13A 0.041(4) 0.026(3) 0.029(3) 0.000(2) 0.001(3) 0.001(3)
C21A 0.061(4) 0.033(3) 0.015(3) 0.004(2) 0.012(3) 0.005(3)
C22A 0.066(5) 0.036(4) 0.022(3) 0.003(3) 0.011(3) 0.008(3)
C23A 0.049(4) 0.027(3) 0.029(3) 0.002(3) 0.009(3) -0.002(3)
C41A 0.066(5) 0.029(3) 0.035(4) -0.002(3) 0.023(3) -0.003(3)
C42A 0.056(4) 0.028(4) 0.039(4) 0.008(3) 0.018(3) 0.010(3)
C43A 0.062(5) 0.030(4) 0.037(4) 0.000(3) 0.019(3) 0.001(3)
C31A 0.062(4) 0.020(3) 0.030(3) -0.004(3) 0.018(3) -0.002(3)
C32A 0.069(5) 0.019(3) 0.047(4) 0.003(3) 0.018(3) -0.003(3)
C33A 0.047(4) 0.029(4) 0.041(4) -0.003(3) 0.015(3) -0.006(3)
C14A 0.053(5) 0.038(4) 0.021(3) 0.002(3) 0.004(2) 0.004(3)
C17A 0.042(4) 0.049(5) 0.037(4) 0.001(3) 0.004(3) -0.005(3)
C24A 0.049(6) 0.064(5) 0.036(4) 0.003(4) 0.006(3) -0.001(4)
C27A 0.068(4) 0.021(3) 0.029(3) 0.006(2) 0.017(3) 0.001(3)
C44A 0.057(6) 0.041(4) 0.055(5) 0.007(3) 0.031(4) 0.001(3)
C47A 0.064(5) 0.036(3) 0.028(3) 0.005(3) 0.010(3) 0.007(4)
C34A 0.053(4) 0.026(3) 0.045(4) -0.006(3) 0.014(3) -0.002(3)
C37A 0.079(7) 0.026(3) 0.063(5) -0.007(3) 0.004(4) 0.002(4)
C15A 0.062(5) 0.044(4) 0.035(4) 0.001(3) 0.013(3) 0.013(3)
C16A 0.050(4) 0.044(4) 0.040(4) 0.009(3) 0.017(3) 0.003(3)
C18A 0.065(5) 0.053(5) 0.054(5) -0.009(4) 0.024(4) -0.029(4)
C19A 0.045(5) 0.061(5) 0.067(6) 0.001(4) 0.006(4) -0.015(4)
C25A 0.052(5) 0.116(8) 0.036(4) 0.004(5) -0.003(3) -0.010(5)
C26A 0.062(5) 0.047(4) 0.059(5) -0.025(4) 0.001(4) -0.013(4)
C28A 0.076(6) 0.033(4) 0.048(4) 0.015(3) 0.020(3) 0.007(3)
C29A 0.069(5) 0.035(4) 0.043(4) -0.004(3) 0.018(3) -0.001(3)
C45A 0.127(9) 0.084(7) 0.054(6) 0.000(5) 0.021(5) -0.061(7)
C46A 0.076(7) 0.053(5) 0.046(5) 0.002(4) 0.010(4) -0.013(4)
C48A 0.071(6) 0.071(6) 0.040(4) 0.004(4) 0.010(4) 0.007(4)
C49A 0.053(5) 0.069(6) 0.045(5) 0.012(4) 0.004(3) 0.000(4)
C35A 0.052(4) 0.027(3) 0.042(4) -0.001(3) 0.009(3) 0.004(3)
C36A 0.050(4) 0.040(4) 0.043(4) -0.001(3) 0.015(3) 0.002(3)
C38A 0.055(6) 0.098(8) 0.090(8) 0.037(6) 0.029(5) 0.008(5)
C39A 0.070(7) 0.049(5) 0.119(9) -0.037(6) -0.029(6) -0.009(4)
S1 0.0729(15) 0.0636(13) 0.0643(13) -0.0099(10) 0.0243(11) -0.0021(11)
O1 0.121(6) 0.107(6) 0.071(5) -0.021(4) 0.022(4) -0.056(5)
O2 0.125(7) 0.124(7) 0.062(5) -0.010(4) 0.014(4) 0.069(6)
O3 0.167(9) 0.132(8) 0.081(6) -0.013(5) 0.052(6) -0.043(6)
C2S 0.097(9) 0.072(6) 0.076(8) 0.014(5) 0.003(6) 0.009(6)
F1 0.112(5) 0.082(4) 0.087(4) 0.006(3) 0.006(4) -0.015(3)
F2 0.134(6) 0.105(6) 0.193(9) -0.008(6) 0.065(6) 0.040(5)
F3 0.144(7) 0.101(5) 0.146(7) -0.023(5) 0.022(5) -0.064(5)
S2 0.065(2) 0.0347(15) 0.0420(16) -0.0086(12) 0.0199(13) -0.0005(12)
O4 0.066(12) 0.053(7) 0.081(9) -0.043(7) 0.017(7) -0.006(6)
O5 0.154(12) 0.036(6) 0.029(6) 0.011(5) 0.034(7) 0.021(6)
O6 0.071(6) 0.043(5) 0.073(6) -0.016(5) 0.023(5) 0.008(4)
C3S 0.042(9) 0.075(10) 0.030(6) -0.025(6) 0.003(5) 0.028(8)
F4 0.083(7) 0.090(7) 0.088(7) -0.037(6) 0.040(5) -0.029(5)
F5 0.084(8) 0.085(7) 0.078(7) 0.009(5) 0.025(5) 0.023(5)
F6 0.107(8) 0.113(9) 0.059(6) -0.038(6) 0.015(6) 0.005(7)
S2A 0.099(6) 0.067(4) 0.075(5) -0.003(3) 0.020(4) 0.010(4)
O4A 0.034(12) 0.048(11) 0.056(11) 0.013(8) 0.026(8) 0.007(7)
O5A 0.072(11) 0.034(9) 0.045(13) 0.033(9) 0.011(10) 0.007(6)
O6A 0.070(10) 0.089(12) 0.043(8) -0.017(8) 0.019(7) -0.025(9)
F4A 0.36(5) 0.081(14) 0.087(16) -0.016(12) 0.11(2) -0.02(2)
F5A 0.097(17) 0.13(2) 0.053(10) 0.013(11) 0.030(9) 0.019(15)
F6A 0.077(11) 0.153(19) 0.055(10) -0.038(11) 0.004(9) 0.017(12)
N1Q 0.106(7) 0.124(8) 0.047(4) 0.002(5) 0.022(4) 0.046(6)
C2Q 0.070(7) 0.092(7) 0.086(7) 0.017(6) 0.042(6) 0.027(6)
C3Q 0.113(11) 0.122(11) 0.137(12) -0.044(9) 0.062(9) -0.024(8)
N11Q 0.25(3) 0.48(6) 0.58(7) 0.16(5) 0.28(4) 0.02(4)
C4Q 0.21(2) 0.137(14) 0.20(3) 0.117(15) 0.16(2) 0.103(16)
C5Q 0.30(4) 0.41(5) 0.29(3) 0.29(3) 0.27(3) 0.29(3)
O1X 0.152(15) 0.30(2) 0.30(3) -0.01(2) 0.063(15) 0.036(15)
C2X 0.082(10) 0.109(12) 0.199(19) -0.052(12) 0.046(11) -0.021(9)
C3X 0.162(19) 0.136(16) 0.40(4) -0.17(2) 0.13(2) -0.075(15)
C4X 0.38(5) 0.24(3) 0.32(4) -0.13(3) 0.27(4) -0.14(3)
C5X 0.21(3) 0.26(3) 0.25(3) 0.10(3) 0.02(2) -0.09(2)

loop_
_atom_type_symbol
_atom_type_description
_atom_type_scat_dispersion_real
_atom_type_scat_dispersion_imag
_atom_type_scat_source
C C 0.0181 0.0091 'International Tables Vol C Tables 4.2.6.8 and 6.1.1.4'
H H 0.0000 0.0000 'International Tables Vol C Tables 4.2.6.8 and 6.1.1.4'
N N 0.0311 0.0180 'International Tables Vol C Tables 4.2.6.8 and 6.1.1.4'
O O 0.0492 0.0322 'International Tables Vol C Tables 4.2.6.8 and 6.1.1.4'
F F 0.0727 0.0534 'International Tables Vol C Tables 4.2.6.8 and 6.1.1.4'
S S 0.3331 0.5567 'International Tables Vol C Tables 4.2.6.8 and 6.1.1.4'
Ag Ag 0.1306 4.2820 'International Tables Vol C Tables 4.2.6.8 and 6.1.1.4'

loop_
_geom_angle_atom_site_label_1
_geom_angle_atom_site_label_2
_geom_angle_atom_site_label_3
_geom_angle
_geom_angle_site_symmetry_1
_geom_angle_site_symmetry_3
_geom_angle_publ_flag
N41A Ag1 N21 157.4(2) 1_655 . ?
N41A Ag1 N31A 85.49(19) 1_655 1_655 ?
N21 Ag1 N31A 110.7(2) . 1_655 ?
N41A Ag1 N11 108.82(19) 1_655 . ?
N21 Ag1 N11 86.76(19) . . ?
N31A Ag1 N11 92.81(18) 1_655 . ?
N21A Ag2 N31 155.24(18) . . ?
N21A Ag2 N41 111.48(19) . . ?
N31 Ag2 N41 86.13(19) . . ?
N21A Ag2 N11A 86.99(19) . . ?
N31 Ag2 N11A 110.48(18) . . ?
N41 Ag2 N11A 91.93(18) . . ?
C2 N1 C6 117.4(6) . . ?
C11 N11 N12 104.9(5) . . ?
C11 N11 Ag1 130.8(5) . . ?
N12 N11 Ag1 121.2(4) . . ?
N11 N12 C13 112.6(6) . . ?
N11 N12 C1 118.1(5) . . ?
C13 N12 C1 127.6(6) . . ?
C21 N21 N22 104.0(5) . . ?
C21 N21 Ag1 122.0(5) . . ?
N22 N21 Ag1 120.0(4) . . ?
N21 N22 C23 112.1(5) . . ?
N21 N22 C1 119.9(5) . . ?
C23 N22 C1 127.7(6) . . ?
C41 N41 N42 104.0(5) . . ?
C41 N41 Ag2 131.4(5) . . ?
N42 N41 Ag2 124.0(4) . . ?
C43 N42 N41 111.2(6) . . ?
C43 N42 C7 130.3(6) . . ?
N41 N42 C7 116.7(5) . . ?
C31 N31 N32 105.3(5) . . ?
C31 N31 Ag2 121.4(4) . . ?
N32 N31 Ag2 118.9(4) . . ?
N31 N32 C33 111.6(5) . . ?
N31 N32 C7 121.1(5) . . ?
C33 N32 C7 127.2(6) . . ?
N1 C2 C3 124.2(6) . . ?
N1 C2 C1 112.7(5) . . ?
C3 C2 C1 123.1(6) . . ?
C4 C3 C2 116.9(6) . . ?
C4 C3 H3 121.6 . . ?
C2 C3 H3 121.6 . . ?
C5 C4 C3 120.7(6) . . ?
C5 C4 H4 119.6 . . ?
C3 C4 H4 119.6 . . ?
C4 C5 C6 118.2(6) . . ?
C4 C5 H5 120.9 . . ?
C6 C5 H5 120.9 . . ?
N1 C6 C5 122.5(6) . . ?
N1 C6 C7 114.4(5) . . ?
C5 C6 C7 123.1(6) . . ?
N22 C1 N12 113.7(5) . . ?
N22 C1 C2 112.4(5) . . ?
N12 C1 C2 111.4(5) . . ?
N22 C1 H1 106.2 . . ?
N12 C1 H1 106.2 . . ?
C2 C1 H1 106.2 . . ?
N42 C7 N32 114.1(5) . . ?
N42 C7 C6 111.9(5) . . ?
N32 C7 C6 111.3(5) . . ?
N42 C7 H7 106.3 . . ?
N32 C7 H7 106.3 . . ?
C6 C7 H7 106.3 . . ?
N11 C11 C12 111.1(6) . . ?
N11 C11 C14 120.0(6) . . ?
C12 C11 C14 128.8(6) . . ?
C13 C12 C11 106.9(6) . . ?
C13 C12 H12 126.6 . . ?
C11 C12 H12 126.6 . . ?
N12 C13 C12 104.5(6) . . ?
N12 C13 C17 123.1(6) . . ?
C12 C13 C17 132.4(6) . . ?
N21 C21 C22 111.5(7) . . ?
N21 C21 C24 119.7(7) . . ?
C22 C21 C24 128.8(7) . . ?
C23 C22 C21 106.9(6) . . ?
C23 C22 H22 126.5 . . ?
C21 C22 H22 126.5 . . ?
C22 C23 N22 105.5(6) . . ?
C22 C23 C27 131.4(7) . . ?
N22 C23 C27 123.0(6) . . ?
N41 C41 C42 112.3(6) . . ?
N41 C41 C44 118.0(6) . . ?
C42 C41 C44 129.6(6) . . ?
C43 C42 C41 106.2(6) . . ?
C43 C42 H42 126.9 . . ?
C41 C42 H42 126.9 . . ?
N42 C43 C42 106.2(7) . . ?
N42 C43 C47 122.3(7) . . ?
C42 C43 C47 131.4(7) . . ?
N31 C31 C32 110.8(6) . . ?
N31 C31 C34 120.7(5) . . ?
C32 C31 C34 128.3(6) . . ?
C33 C32 C31 106.9(6) . . ?
C33 C32 H32 126.5 . . ?
C31 C32 H32 126.5 . . ?
C32 C33 N32 105.4(6) . . ?
C32 C33 C37 132.1(6) . . ?
N32 C33 C37 122.4(6) . . ?
C16 C14 C11 112.2(6) . . ?
C16 C14 C15 110.2(6) . . ?
C11 C14 C15 111.9(6) . . ?
C16 C14 H14 107.5 . . ?
C11 C14 H14 107.5 . . ?
C15 C14 H14 107.5 . . ?
C13 C17 C19 110.5(6) . . ?
C13 C17 C18 110.7(7) . . ?
C19 C17 C18 111.3(7) . . ?
C13 C17 H17 108.1 . . ?
C19 C17 H17 108.1 . . ?
C18 C17 H17 108.1 . . ?
C25 C24 C26 122.5(10) . . ?
C25 C24 C21 112.0(8) . . ?
C26 C24 C21 113.7(9) . . ?
C25 C24 H24 101.5 . . ?
C26 C24 H24 101.5 . . ?
C21 C24 H24 101.5 . . ?
C23 C27 C28 112.2(6) . . ?
C23 C27 C29 109.2(6) . . ?
C28 C27 C29 110.8(6) . . ?
C23 C27 H27 108.2 . . ?
C28 C27 H27 108.2 . . ?
C29 C27 H27 108.2 . . ?
C46 C44 C41 112.0(6) . . ?
C46 C44 C45 111.9(5) . . ?
C41 C44 C45 109.3(6) . . ?
C46 C44 H44 107.8 . . ?
C41 C44 H44 107.8 . . ?
C45 C44 H44 107.8 . . ?
C48 C47 C49 109.5(7) . . ?
C48 C47 C43 111.5(7) . . ?
C49 C47 C43 110.0(7) . . ?
C48 C47 H47 108.6 . . ?
C49 C47 H47 108.6 . . ?
C43 C47 H47 108.6 . . ?
C31 C34 C35 111.8(5) . . ?
C31 C34 C36 111.3(6) . . ?
C35 C34 C36 110.5(6) . . ?
C31 C34 H34 107.7 . . ?
C35 C34 H34 107.7 . . ?
C36 C34 H34 107.7 . . ?
C33 C37 C38 110.4(6) . . ?
C33 C37 C39 110.5(5) . . ?
C38 C37 C39 110.1(6) . . ?
C33 C37 H37 108.6 . . ?
C38 C37 H37 108.6 . . ?
C39 C37 H37 108.6 . . ?
C14 C15 H15A 109.5 . . ?
C14 C15 H15B 109.5 . . ?
H15A C15 H15B 109.5 . . ?
C14 C15 H15C 109.5 . . ?
H15A C15 H15C 109.5 . . ?
H15B C15 H15C 109.5 . . ?
C14 C16 H16A 109.5 . . ?
C14 C16 H16B 109.5 . . ?
H16A C16 H16B 109.5 . . ?
C14 C16 H16C 109.5 . . ?
H16A C16 H16C 109.5 . . ?
H16B C16 H16C 109.5 . . ?
C17 C18 H18A 109.5 . . ?
C17 C18 H18B 109.5 . . ?
H18A C18 H18B 109.5 . . ?
C17 C18 H18C 109.5 . . ?
H18A C18 H18C 109.5 . . ?
H18B C18 H18C 109.5 . . ?
C17 C19 H19A 109.5 . . ?
C17 C19 H19B 109.5 . . ?
H19A C19 H19B 109.5 . . ?
C17 C19 H19C 109.5 . . ?
H19A C19 H19C 109.5 . . ?
H19B C19 H19C 109.5 . . ?
C24 C25 H25A 109.5 . . ?
C24 C25 H25B 109.5 . . ?
H25A C25 H25B 109.5 . . ?
C24 C25 H25C 109.5 . . ?
H25A C25 H25C 109.5 . . ?
H25B C25 H25C 109.5 . . ?
C24 C26 H26A 109.5 . . ?
C24 C26 H26B 109.5 . . ?
H26A C26 H26B 109.5 . . ?
C24 C26 H26C 109.5 . . ?
H26A C26 H26C 109.5 . . ?
H26B C26 H26C 109.5 . . ?
C27 C28 H28A 109.5 . . ?
C27 C28 H28B 109.5 . . ?
H28A C28 H28B 109.5 . . ?
C27 C28 H28C 109.5 . . ?
H28A C28 H28C 109.5 . . ?
H28B C28 H28C 109.5 . . ?
C27 C29 H29A 109.5 . . ?
C27 C29 H29B 109.5 . . ?
H29A C29 H29B 109.5 . . ?
C27 C29 H29C 109.5 . . ?
H29A C29 H29C 109.5 . . ?
H29B C29 H29C 109.5 . . ?
C44 C45 H45A 109.5 . . ?
C44 C45 H45B 109.5 . . ?
H45A C45 H45B 109.5 . . ?
C44 C45 H45C 109.5 . . ?
H45A C45 H45C 109.5 . . ?
H45B C45 H45C 109.5 . . ?
C44 C46 H46A 109.5 . . ?
C44 C46 H46B 109.5 . . ?
H46A C46 H46B 109.5 . . ?
C44 C46 H46C 109.5 . . ?
H46A C46 H46C 109.5 . . ?
H46B C46 H46C 109.5 . . ?
C47 C48 H48A 109.5 . . ?
C47 C48 H48B 109.5 . . ?
H48A C48 H48B 109.5 . . ?
C47 C48 H48C 109.5 . . ?
H48A C48 H48C 109.5 . . ?
H48B C48 H48C 109.5 . . ?
C47 C49 H49A 109.5 . . ?
C47 C49 H49B 109.5 . . ?
H49A C49 H49B 109.5 . . ?
C47 C49 H49C 109.5 . . ?
H49A C49 H49C 109.5 . . ?
H49B C49 H49C 109.5 . . ?
C34 C35 H35A 109.5 . . ?
C34 C35 H35B 109.5 . . ?
H35A C35 H35B 109.5 . . ?
C34 C35 H35C 109.5 . . ?
H35A C35 H35C 109.5 . . ?
H35B C35 H35C 109.5 . . ?
C34 C36 H36A 109.5 . . ?
C34 C36 H36B 109.5 . . ?
H36A C36 H36B 109.5 . . ?
C34 C36 H36C 109.5 . . ?
H36A C36 H36C 109.5 . . ?
H36B C36 H36C 109.5 . . ?
C37 C38 H38A 109.5 . . ?
C37 C38 H38B 109.5 . . ?
H38A C38 H38B 109.5 . . ?
C37 C38 H38C 109.5 . . ?
H38A C38 H38C 109.5 . . ?
H38B C38 H38C 109.5 . . ?
C37 C39 H39A 109.5 . . ?
C37 C39 H39B 109.5 . . ?
H39A C39 H39B 109.5 . . ?
C37 C39 H39C 109.5 . . ?
H39A C39 H39C 109.5 . . ?
H39B C39 H39C 109.5 . . ?
C2A N1A C6A 117.5(6) . . ?
C11A N11A N12A 104.8(5) . . ?
C11A N11A Ag2 130.4(4) . . ?
N12A N11A Ag2 123.2(4) . . ?
C13A N12A N11A 112.5(5) . . ?
C13A N12A C1A 128.7(6) . . ?
N11A N12A C1A 118.1(5) . . ?
C21A N21A N22A 105.0(5) . . ?
C21A N21A Ag2 121.1(4) . . ?
N22A N21A Ag2 117.0(4) . . ?
C23A N22A N21A 109.8(5) . . ?
C23A N22A C1A 129.3(6) . . ?
N21A N22A C1A 120.3(5) . . ?
C41A N41A N42A 103.4(6) . . ?
C41A N41A Ag1 123.3(5) . 1_455 ?
N42A N41A Ag1 120.2(4) . 1_455 ?
C43A N42A N41A 112.2(5) . . ?
C43A N42A C7A 127.4(6) . . ?
N41A N42A C7A 120.0(5) . . ?
C31A N31A N32A 103.9(5) . . ?
C31A N31A Ag1 129.3(5) . 1_455 ?
N32A N31A Ag1 125.4(4) . 1_455 ?
C33A N32A N31A 112.8(6) . . ?
C33A N32A C7A 129.2(6) . . ?
N31A N32A C7A 117.5(5) . . ?
N1A C2A C3A 122.8(6) . . ?
N1A C2A C1A 114.0(5) . . ?
C3A C2A C1A 123.1(6) . . ?
C4A C3A C2A 118.8(6) . . ?
C4A C3A H3A 120.6 . . ?
C2A C3A H3A 120.6 . . ?
C3A C4A C5A 119.2(6) . . ?
C3A C4A H4A 120.4 . . ?
C5A C4A H4A 120.4 . . ?
C6A C5A C4A 117.9(6) . . ?
C6A C5A H5A 121.1 . . ?
C4A C5A H5A 121.1 . . ?
N1A C6A C5A 123.4(6) . . ?
N1A C6A C7A 113.3(5) . . ?
C5A C6A C7A 122.9(6) . . ?
N22A C1A N12A 113.9(5) . . ?
N22A C1A C2A 111.6(5) . . ?
N12A C1A C2A 111.0(5) . . ?
N22A C1A H1A 106.6 . . ?
N12A C1A H1A 106.6 . . ?
C2A C1A H1A 106.6 . . ?
N42A C7A N32A 112.7(5) . . ?
N42A C7A C6A 111.0(5) . . ?
N32A C7A C6A 111.0(5) . . ?
N42A C7A H7A 107.3 . . ?
N32A C7A H7A 107.3 . . ?
C6A C7A H7A 107.3 . . ?
N11A C11A C12A 111.1(6) . . ?
N11A C11A C14A 119.4(6) . . ?
C12A C11A C14A 129.5(6) . . ?
C13A C12A C11A 106.6(6) . . ?
C13A C12A H12A 126.7 . . ?
C11A C12A H12A 126.7 . . ?
N12A C13A C12A 105.0(6) . . ?
N12A C13A C17A 124.1(6) . . ?
C12A C13A C17A 130.9(6) . . ?
N21A C21A C22A 110.7(6) . . ?
N21A C21A C24A 120.6(6) . . ?
C22A C21A C24A 128.6(6) . . ?
C23A C22A C21A 107.6(6) . . ?
C23A C22A H22B 126.2 . . ?
C21A C22A H22B 126.2 . . ?
C22A C23A N22A 106.9(6) . . ?
C22A C23A C27A 132.4(6) . . ?
N22A C23A C27A 120.6(6) . . ?
N41A C41A C42A 112.8(7) . . ?
N41A C41A C44A 119.0(7) . . ?
C42A C41A C44A 128.1(6) . . ?
C43A C42A C41A 104.7(6) . . ?
C43A C42A H42B 127.6 . . ?
C41A C42A H42B 127.6 . . ?
N42A C43A C42A 106.9(7) . . ?
N42A C43A C47A 123.2(6) . . ?
C42A C43A C47A 129.8(7) . . ?
N31A C31A C32A 110.9(6) . . ?
N31A C31A C34A 118.0(6) . . ?
C32A C31A C34A 131.1(6) . . ?
C33A C32A C31A 106.6(6) . . ?
C33A C32A H32B 126.7 . . ?
C31A C32A H32B 126.7 . . ?
C32A C33A N32A 105.9(7) . . ?
C32A C33A C37A 129.9(7) . . ?
N32A C33A C37A 123.7(6) . . ?
C11A C14A C16A 110.0(6) . . ?
C11A C14A C15A 111.5(6) . . ?
C16A C14A C15A 112.5(6) . . ?
C11A C14A H14B 107.5 . . ?
C16A C14A H14B 107.5 . . ?
C15A C14A H14B 107.5 . . ?
C13A C17A C18A 111.3(6) . . ?
C13A C17A C19A 112.8(7) . . ?
C18A C17A C19A 111.2(7) . . ?
C13A C17A H17B 107.1 . . ?
C18A C17A H17B 107.1 . . ?
C19A C17A H17B 107.1 . . ?
C21A C24A C25A 111.9(7) . . ?
C21A C24A C26A 113.2(7) . . ?
C25A C24A C26A 108.1(7) . . ?
C21A C24A H24B 107.8 . . ?
C25A C24A H24B 107.8 . . ?
C26A C24A H24B 107.8 . . ?
C29A C27A C23A 111.0(5) . . ?
C29A C27A C28A 112.6(6) . . ?
C23A C27A C28A 109.7(7) . . ?
C29A C27A H27B 107.8 . . ?
C23A C27A H27B 107.8 . . ?
C28A C27A H27B 107.8 . . ?
C46A C44A C45A 109.9(7) . . ?
C46A C44A C41A 112.4(6) . . ?
C45A C44A C41A 113.0(7) . . ?
C46A C44A H44B 107.1 . . ?
C45A C44A H44B 107.1 . . ?
C41A C44A H44B 107.1 . . ?
C43A C47A C49A 110.1(6) . . ?
C43A C47A C48A 111.1(7) . . ?
C49A C47A C48A 110.4(6) . . ?
C43A C47A H47B 108.4 . . ?
C49A C47A H47B 108.4 . . ?
C48A C47A H47B 108.4 . . ?
C36A C34A C31A 112.7(6) . . ?
C36A C34A C35A 112.4(6) . . ?
C31A C34A C35A 109.0(6) . . ?
C36A C34A H34B 107.5 . . ?
C31A C34A H34B 107.5 . . ?
C35A C34A H34B 107.5 . . ?
C38A C37A C33A 113.0(8) . . ?
C38A C37A C39A 112.1(9) . . ?
C33A C37A C39A 108.7(7) . . ?
C38A C37A H37B 107.6 . . ?
C33A C37A H37B 107.6 . . ?
C39A C37A H37B 107.6 . . ?
C14A C15A H15D 109.5 . . ?
C14A C15A H15E 109.5 . . ?
H15D C15A H15E 109.5 . . ?
C14A C15A H15F 109.5 . . ?
H15D C15A H15F 109.5 . . ?
H15E C15A H15F 109.5 . . ?
C14A C16A H16D 109.5 . . ?
C14A C16A H16E 109.5 . . ?
H16D C16A H16E 109.5 . . ?
C14A C16A H16F 109.5 . . ?
H16D C16A H16F 109.5 . . ?
H16E C16A H16F 109.5 . . ?
C17A C18A H18D 109.5 . . ?
C17A C18A H18E 109.5 . . ?
H18D C18A H18E 109.5 . . ?
C17A C18A H18F 109.5 . . ?
H18D C18A H18F 109.5 . . ?
H18E C18A H18F 109.5 . . ?
C17A C19A H19D 109.5 . . ?
C17A C19A H19E 109.5 . . ?
H19D C19A H19E 109.5 . . ?
C17A C19A H19F 109.5 . . ?
H19D C19A H19F 109.5 . . ?
H19E C19A H19F 109.5 . . ?
C24A C25A H25D 109.5 . . ?
C24A C25A H25E 109.5 . . ?
H25D C25A H25E 109.5 . . ?
C24A C25A H25F 109.5 . . ?
H25D C25A H25F 109.5 . . ?
H25E C25A H25F 109.5 . . ?
C24A C26A H26D 109.5 . . ?
C24A C26A H26E 109.5 . . ?
H26D C26A H26E 109.5 . . ?
C24A C26A H26F 109.5 . . ?
H26D C26A H26F 109.5 . . ?
H26E C26A H26F 109.5 . . ?
C27A C28A H28D 109.5 . . ?
C27A C28A H28E 109.5 . . ?
H28D C28A H28E 109.5 . . ?
C27A C28A H28F 109.5 . . ?
H28D C28A H28F 109.5 . . ?
H28E C28A H28F 109.5 . . ?
C27A C29A H29D 109.5 . . ?
C27A C29A H29E 109.5 . . ?
H29D C29A H29E 109.5 . . ?
C27A C29A H29F 109.5 . . ?
H29D C29A H29F 109.5 . . ?
H29E C29A H29F 109.5 . . ?
C44A C45A H45D 109.5 . . ?
C44A C45A H45E 109.5 . . ?
H45D C45A H45E 109.5 . . ?
C44A C45A H45F 109.5 . . ?
H45D C45A H45F 109.5 . . ?
H45E C45A H45F 109.5 . . ?
C44A C46A H46D 109.5 . . ?
C44A C46A H46E 109.5 . . ?
H46D C46A H46E 109.5 . . ?
C44A C46A H46F 109.5 . . ?
H46D C46A H46F 109.5 . . ?
H46E C46A H46F 109.5 . . ?
C47A C48A H48D 109.5 . . ?
C47A C48A H48E 109.5 . . ?
H48D C48A H48E 109.5 . . ?
C47A C48A H48F 109.5 . . ?
H48D C48A H48F 109.5 . . ?
H48E C48A H48F 109.5 . . ?
C47A C49A H49D 109.5 . . ?
C47A C49A H49E 109.5 . . ?
H49D C49A H49E 109.5 . . ?
C47A C49A H49F 109.5 . . ?
H49D C49A H49F 109.5 . . ?
H49E C49A H49F 109.5 . . ?
C34A C35A H35D 109.5 . . ?
C34A C35A H35E 109.5 . . ?
H35D C35A H35E 109.5 . . ?
C34A C35A H35F 109.5 . . ?
H35D C35A H35F 109.5 . . ?
H35E C35A H35F 109.5 . . ?
C34A C36A H36D 109.5 . . ?
C34A C36A H36E 109.5 . . ?
H36D C36A H36E 109.5 . . ?
C34A C36A H36F 109.5 . . ?
H36D C36A H36F 109.5 . . ?
H36E C36A H36F 109.5 . . ?
C37A C38A H38D 109.5 . . ?
C37A C38A H38E 109.5 . . ?
H38D C38A H38E 109.5 . . ?
C37A C38A H38F 109.5 . . ?
H38D C38A H38F 109.5 . . ?
H38E C38A H38F 109.5 . . ?
C37A C39A H39D 109.5 . . ?
C37A C39A H39E 109.5 . . ?
H39D C39A H39E 109.5 . . ?
C37A C39A H39F 109.5 . . ?
H39D C39A H39F 109.5 . . ?
H39E C39A H39F 109.5 . . ?
O2 S1 O1 117.6(6) . . ?
O2 S1 O3 112.5(6) . . ?
O1 S1 O3 113.3(5) . . ?
O2 S1 C2S 102.5(5) . . ?
O1 S1 C2S 105.4(6) . . ?
O3 S1 C2S 103.6(6) . . ?
F1 C2S F3 111.3(10) . . ?
F1 C2S F2 109.4(9) . . ?
F3 C2S F2 106.8(12) . . ?
F1 C2S S1 110.8(9) . . ?
F3 C2S S1 110.1(8) . . ?
F2 C2S S1 108.3(9) . . ?
O5 S2 O6 112.9(8) . . ?
O5 S2 O4 108.1(8) . . ?
O6 S2 O4 125.2(8) . . ?
O5 S2 C3S 100.6(9) . . ?
O6 S2 C3S 105.5(6) . . ?
O4 S2 C3S 100.9(8) . . ?
F4 C3S F6 109.4(11) . . ?
F4 C3S F5 101.2(12) . . ?
F6 C3S F5 102.0(11) . . ?
F4 C3S S2 118.7(10) . . ?
F6 C3S S2 114.7(10) . . ?
F5 C3S S2 108.6(9) . . ?
O5A S2A O6A 108.7(13) . . ?
O5A S2A O4A 113.3(14) . . ?
O6A S2A O4A 122.2(13) . . ?
O5A S2A C3SA 106.4(10) . . ?
O6A S2A C3SA 106.7(9) . . ?
O4A S2A C3SA 97.7(10) . . ?
F4A C3SA F6A 118.1(16) . . ?
F4A C3SA F5A 103.2(17) . . ?
F6A C3SA F5A 104.2(15) . . ?
F4A C3SA S2A 112.9(15) . . ?
F6A C3SA S2A 112.4(12) . . ?
F5A C3SA S2A 104.1(10) . . ?
N1Q C2Q C3Q 177.9(13) . . ?
C2Q C3Q H3C2 109.5 . . ?
C2Q C3Q H3N11 109.5 . . ?
H3C2 C3Q H3N11 109.5 . . ?
C2Q C3Q H3N12 109.5 . . ?
H3C2 C3Q H3N12 109.5 . . ?
H3N11 C3Q H3N12 109.5 . . ?
N11Q C4Q C5Q 156(3) . . ?
C4Q C5Q H5C2 109.5 . . ?
C4Q C5Q H5N11 109.5 . . ?
H5C2 C5Q H5N11 109.5 . . ?
C4Q C5Q H5N12 109.5 . . ?
H5C2 C5Q H5N12 109.5 . . ?
H5N11 C5Q H5N12 109.5 . . ?
C2X O1X C4X 122(2) . . ?
C3X C2X O1X 115(3) . . ?
O1X C4X C5X 172(3) . . ?

loop_
_geom_bond_atom_site_label_1
_geom_bond_atom_site_label_2
_geom_bond_distance
_geom_bond_site_symmetry_2
_geom_bond_publ_flag
Ag1 N41A 2.223(5) 1_655 ?
Ag1 N21 2.230(5) . ?
Ag1 N31A 2.352(6) 1_655 ?
Ag1 N11 2.395(6) . ?
Ag2 N21A 2.237(5) . ?
Ag2 N31 2.249(5) . ?
Ag2 N41 2.356(6) . ?
Ag2 N11A 2.373(6) . ?
N1 C2 1.331(9) . ?
N1 C6 1.345(8) . ?
N11 C11 1.325(9) . ?
N11 N12 1.362(8) . ?
N12 C13 1.364(8) . ?
N12 C1 1.467(8) . ?
N21 C21 1.331(9) . ?
N21 N22 1.364(7) . ?
N22 C23 1.365(9) . ?
N22 C1 1.448(8) . ?
N41 C41 1.313(8) . ?
N41 N42 1.404(8) . ?
N42 C43 1.352(9) . ?
N42 C7 1.446(8) . ?
N31 C31 1.320(8) . ?
N31 N32 1.361(8) . ?
N32 C33 1.376(8) . ?
N32 C7 1.447(8) . ?
C2 C3 1.387(9) . ?
C2 C1 1.529(8) . ?
C3 C4 1.377(9) . ?
C3 H3 0.9500 . ?
C4 C5 1.370(9) . ?
C4 H4 0.9500 . ?
C5 C6 1.390(9) . ?
C5 H5 0.9500 . ?
C6 C7 1.518(9) . ?
C1 H1 1.0000 . ?
C7 H7 1.0000 . ?
C11 C12 1.387(9) . ?
C11 C14 1.507(10) . ?
C12 C13 1.385(10) . ?
C12 H12 0.9500 . ?
C13 C17 1.509(10) . ?
C21 C22 1.381(11) . ?
C21 C24 1.546(12) . ?
C22 C23 1.357(10) . ?
C22 H22 0.9500 . ?
C23 C27 1.513(10) . ?
C41 C42 1.389(10) . ?
C41 C44 1.522(10) . ?
C42 C43 1.376(11) . ?
C42 H42 0.9500 . ?
C43 C47 1.521(12) . ?
C31 C32 1.399(9) . ?
C31 C34 1.529(9) . ?
C32 C33 1.359(9) . ?
C32 H32 0.9500 . ?
C33 C37 1.506(10) . ?
C14 C16 1.505(10) . ?
C14 C15 1.532(10) . ?
C14 H14 1.0000 . ?
C17 C19 1.509(11) . ?
C17 C18 1.516(11) . ?
C17 H17 1.0000 . ?
C24 C25 1.443(15) . ?
C24 C26 1.486(14) . ?
C24 H24 1.0000 . ?
C27 C28 1.520(9) . ?
C27 C29 1.533(10) . ?
C27 H27 1.0000 . ?
C44 C46 1.509(10) . ?
C44 C45 1.537(9) . ?
C44 H44 1.0000 . ?
C47 C48 1.511(12) . ?
C47 C49 1.517(10) . ?
C47 H47 1.0000 . ?
C34 C35 1.530(10) . ?
C34 C36 1.542(11) . ?
C34 H34 1.0000 . ?
C37 C38 1.537(10) . ?
C37 C39 1.555(11) . ?
C37 H37 1.0000 . ?
C15 H15A 0.9800 . ?
C15 H15B 0.9800 . ?
C15 H15C 0.9800 . ?
C16 H16A 0.9800 . ?
C16 H16B 0.9800 . ?
C16 H16C 0.9800 . ?
C18 H18A 0.9800 . ?
C18 H18B 0.9800 . ?
C18 H18C 0.9800 . ?
C19 H19A 0.9800 . ?
C19 H19B 0.9800 . ?
C19 H19C 0.9800 . ?
C25 H25A 0.9800 . ?
C25 H25B 0.9800 . ?
C25 H25C 0.9800 . ?
C26 H26A 0.9800 . ?
C26 H26B 0.9800 . ?
C26 H26C 0.9800 . ?
C28 H28A 0.9800 . ?
C28 H28B 0.9800 . ?
C28 H28C 0.9800 . ?
C29 H29A 0.9800 . ?
C29 H29B 0.9800 . ?
C29 H29C 0.9800 . ?
C45 H45A 0.9800 . ?
C45 H45B 0.9800 . ?
C45 H45C 0.9800 . ?
C46 H46A 0.9800 . ?
C46 H46B 0.9800 . ?
C46 H46C 0.9800 . ?
C48 H48A 0.9800 . ?
C48 H48B 0.9800 . ?
C48 H48C 0.9800 . ?
C49 H49A 0.9800 . ?
C49 H49B 0.9800 . ?
C49 H49C 0.9800 . ?
C35 H35A 0.9800 . ?
C35 H35B 0.9800 . ?
C35 H35C 0.9800 . ?
C36 H36A 0.9800 . ?
C36 H36B 0.9800 . ?
C36 H36C 0.9800 . ?
C38 H38A 0.9800 . ?
C38 H38B 0.9800 . ?
C38 H38C 0.9800 . ?
C39 H39A 0.9800 . ?
C39 H39B 0.9800 . ?
C39 H39C 0.9800 . ?
N1A C2A 1.335(8) . ?
N1A C6A 1.340(8) . ?
N11A C11A 1.317(8) . ?
N11A N12A 1.377(8) . ?
N12A C13A 1.359(8) . ?
N12A C1A 1.457(8) . ?
N21A C21A 1.330(8) . ?
N21A N22A 1.403(7) . ?
N22A C23A 1.372(8) . ?
N22A C1A 1.425(8) . ?
N41A C41A 1.314(9) . ?
N41A N42A 1.392(8) . ?
N41A Ag1 2.223(5) 1_455 ?
N42A C43A 1.342(9) . ?
N42A C7A 1.457(8) . ?
N31A C31A 1.346(8) . ?
N31A N32A 1.368(8) . ?
N31A Ag1 2.352(6) 1_455 ?
N32A C33A 1.364(9) . ?
N32A C7A 1.464(8) . ?
C2A C3A 1.383(8) . ?
C2A C1A 1.526(9) . ?
C3A C4A 1.370(9) . ?
C3A H3A 0.9500 . ?
C4A C5A 1.393(10) . ?
C4A H4A 0.9500 . ?
C5A C6A 1.374(9) . ?
C5A H5A 0.9500 . ?
C6A C7A 1.518(8) . ?
C1A H1A 1.0000 . ?
C7A H7A 1.0000 . ?
C11A C12A 1.404(9) . ?
C11A C14A 1.515(9) . ?
C12A C13A 1.383(10) . ?
C12A H12A 0.9500 . ?
C13A C17A 1.488(10) . ?
C21A C22A 1.390(10) . ?
C21A C24A 1.491(11) . ?
C22A C23A 1.350(10) . ?
C22A H22B 0.9500 . ?
C23A C27A 1.527(10) . ?
C41A C42A 1.408(10) . ?
C41A C44A 1.518(11) . ?
C42A C43A 1.375(10) . ?
C42A H42B 0.9500 . ?
C43A C47A 1.503(11) . ?
C31A C32A 1.407(10) . ?
C31A C34A 1.528(11) . ?
C32A C33A 1.362(10) . ?
C32A H32B 0.9500 . ?
C33A C37A 1.502(12) . ?
C14A C16A 1.530(9) . ?
C14A C15A 1.536(10) . ?
C14A H14B 1.0000 . ?
C17A C18A 1.503(11) . ?
C17A C19A 1.518(12) . ?
C17A H17B 1.0000 . ?
C24A C25A 1.519(10) . ?
C24A C26A 1.584(12) . ?
C24A H24B 1.0000 . ?
C27A C29A 1.500(10) . ?
C27A C28A 1.532(9) . ?
C27A H27B 1.0000 . ?
C44A C46A 1.498(11) . ?
C44A C45A 1.506(12) . ?
C44A H44B 1.0000 . ?
C47A C49A 1.510(12) . ?
C47A C48A 1.528(10) . ?
C47A H47B 1.0000 . ?
C34A C36A 1.509(10) . ?
C34A C35A 1.532(10) . ?
C34A H34B 1.0000 . ?
C37A C38A 1.496(14) . ?
C37A C39A 1.554(11) . ?
C37A H37B 1.0000 . ?
C15A H15D 0.9800 . ?
C15A H15E 0.9800 . ?
C15A H15F 0.9800 . ?
C16A H16D 0.9800 . ?
C16A H16E 0.9800 . ?
C16A H16F 0.9800 . ?
C18A H18D 0.9800 . ?
C18A H18E 0.9800 . ?
C18A H18F 0.9800 . ?
C19A H19D 0.9800 . ?
C19A H19E 0.9800 . ?
C19A H19F 0.9800 . ?
C25A H25D 0.9800 . ?
C25A H25E 0.9800 . ?
C25A H25F 0.9800 . ?
C26A H26D 0.9800 . ?
C26A H26E 0.9800 . ?
C26A H26F 0.9800 . ?
C28A H28D 0.9800 . ?
C28A H28E 0.9800 . ?
C28A H28F 0.9800 . ?
C29A H29D 0.9800 . ?
C29A H29E 0.9800 . ?
C29A H29F 0.9800 . ?
C45A H45D 0.9800 . ?
C45A H45E 0.9800 . ?
C45A H45F 0.9800 . ?
C46A H46D 0.9800 . ?
C46A H46E 0.9800 . ?
C46A H46F 0.9800 . ?
C48A H48D 0.9800 . ?
C48A H48E 0.9800 . ?
C48A H48F 0.9800 . ?
C49A H49D 0.9800 . ?
C49A H49E 0.9800 . ?
C49A H49F 0.9800 . ?
C35A H35D 0.9800 . ?
C35A H35E 0.9800 . ?
C35A H35F 0.9800 . ?
C36A H36D 0.9800 . ?
C36A H36E 0.9800 . ?
C36A H36F 0.9800 . ?
C38A H38D 0.9800 . ?
C38A H38E 0.9800 . ?
C38A H38F 0.9800 . ?
C39A H39D 0.9800 . ?
C39A H39E 0.9800 . ?
C39A H39F 0.9800 . ?
S1 O2 1.397(7) . ?
S1 O1 1.426(8) . ?
S1 O3 1.458(9) . ?
S1 C2S 1.827(11) . ?
C2S F1 1.305(14) . ?
C2S F3 1.341(14) . ?
C2S F2 1.344(14) . ?
S2 O5 1.365(11) . ?
S2 O6 1.413(10) . ?
S2 O4 1.530(12) . ?
S2 C3S 1.779(13) . ?
C3S F4 1.284(18) . ?
C3S F6 1.358(12) . ?
C3S F5 1.447(18) . ?
S2A O5A 1.341(14) . ?
S2A O6A 1.423(14) . ?
S2A O4A 1.534(16) . ?
S2A C3SA 1.770(14) . ?
C3SA F4A 1.27(2) . ?
C3SA F6A 1.344(16) . ?
C3SA F5A 1.46(2) . ?
N1Q C2Q 1.116(14) . ?
C2Q C3Q 1.524(17) . ?
C3Q H3C2 0.9800 . ?
C3Q H3N11 0.9800 . ?
C3Q H3N12 0.9800 . ?
N11Q C4Q 1.44(5) . ?
C4Q C5Q 1.63(4) . ?
C5Q H5C2 0.9800 . ?
C5Q H5N11 0.9800 . ?
C5Q H5N12 0.9800 . ?
O1X C2X 1.37(2) . ?
O1X C4X 1.56(3) . ?
C2X C3X 1.14(3) . ?
C4X C5X 2.00(5) . ?

loop_
_geom_torsion_atom_site_label_1
_geom_torsion_atom_site_label_2
_geom_torsion_atom_site_label_3
_geom_torsion_atom_site_label_4
_geom_torsion
_geom_torsion_site_symmetry_1
_geom_torsion_site_symmetry_2
_geom_torsion_site_symmetry_3
_geom_torsion_site_symmetry_4
_geom_torsion_publ_flag
N41A Ag1 N11 C11 37.9(6) 1_655 . . . ?
N21 Ag1 N11 C11 -158.9(6) . . . . ?
N31A Ag1 N11 C11 -48.3(6) 1_655 . . . ?
N41A Ag1 N11 N12 -165.4(4) 1_655 . . . ?
N21 Ag1 N11 N12 -2.2(4) . . . . ?
N31A Ag1 N11 N12 108.4(4) 1_655 . . . ?
C11 N11 N12 C13 -2.3(7) . . . . ?
Ag1 N11 N12 C13 -164.3(4) . . . . ?
C11 N11 N12 C1 -168.5(5) . . . . ?
Ag1 N11 N12 C1 29.5(7) . . . . ?
N41A Ag1 N21 C21 -83.4(8) 1_655 . . . ?
N31A Ag1 N21 C21 50.1(6) 1_655 . . . ?
N11 Ag1 N21 C21 141.9(6) . . . . ?
N41A Ag1 N21 N22 142.9(5) 1_655 . . . ?
N31A Ag1 N21 N22 -83.6(4) 1_655 . . . ?
N11 Ag1 N21 N22 8.2(4) . . . . ?
C21 N21 N22 C23 0.7(7) . . . . ?
Ag1 N21 N22 C23 141.6(4) . . . . ?
C21 N21 N22 C1 174.6(6) . . . . ?
Ag1 N21 N22 C1 -44.5(7) . . . . ?
N21A Ag2 N41 C41 32.9(6) . . . . ?
N31 Ag2 N41 C41 -165.0(6) . . . . ?
N11A Ag2 N41 C41 -54.6(6) . . . . ?
N21A Ag2 N41 N42 -157.2(4) . . . . ?
N31 Ag2 N41 N42 4.9(5) . . . . ?
N11A Ag2 N41 N42 115.3(5) . . . . ?
C41 N41 N42 C43 -0.6(7) . . . . ?
Ag2 N41 N42 C43 -172.8(4) . . . . ?
C41 N41 N42 C7 -166.8(5) . . . . ?
Ag2 N41 N42 C7 21.0(7) . . . . ?
N21A Ag2 N31 C31 -84.6(6) . . . . ?
N41 Ag2 N31 C31 138.6(5) . . . . ?
N11A Ag2 N31 C31 48.0(5) . . . . ?
N21A Ag2 N31 N32 141.9(5) . . . . ?
N41 Ag2 N31 N32 5.1(4) . . . . ?
N11A Ag2 N31 N32 -85.6(4) . . . . ?
C31 N31 N32 C33 -1.5(6) . . . . ?
Ag2 N31 N32 C33 138.6(4) . . . . ?
C31 N31 N32 C7 175.5(5) . . . . ?
Ag2 N31 N32 C7 -44.4(7) . . . . ?
C6 N1 C2 C3 -1.6(11) . . . . ?
C6 N1 C2 C1 -179.5(6) . . . . ?
N1 C2 C3 C4 3.0(12) . . . . ?
C1 C2 C3 C4 -179.3(6) . . . . ?
C2 C3 C4 C5 -1.1(10) . . . . ?
C3 C4 C5 C6 -1.9(11) . . . . ?
C2 N1 C6 C5 -1.7(11) . . . . ?
C2 N1 C6 C7 179.9(6) . . . . ?
C4 C5 C6 N1 3.4(11) . . . . ?
C4 C5 C6 C7 -178.3(6) . . . . ?
N21 N22 C1 N12 78.9(7) . . . . ?
C23 N22 C1 N12 -108.2(7) . . . . ?
N21 N22 C1 C2 -48.8(8) . . . . ?
C23 N22 C1 C2 124.1(7) . . . . ?
N11 N12 C1 N22 -67.8(7) . . . . ?
C13 N12 C1 N22 128.3(7) . . . . ?
N11 N12 C1 C2 60.4(7) . . . . ?
C13 N12 C1 C2 -103.4(7) . . . . ?
N1 C2 C1 N22 -44.6(8) . . . . ?
C3 C2 C1 N22 137.5(7) . . . . ?
N1 C2 C1 N12 -173.5(6) . . . . ?
C3 C2 C1 N12 8.6(10) . . . . ?
C43 N42 C7 N32 134.3(7) . . . . ?
N41 N42 C7 N32 -62.6(7) . . . . ?
C43 N42 C7 C6 -98.2(8) . . . . ?
N41 N42 C7 C6 64.9(7) . . . . ?
N31 N32 C7 N42 80.7(7) . . . . ?
C33 N32 C7 N42 -102.8(7) . . . . ?
N31 N32 C7 C6 -47.1(7) . . . . ?
C33 N32 C7 C6 129.4(6) . . . . ?
N1 C6 C7 N42 -174.1(6) . . . . ?
C5 C6 C7 N42 7.5(10) . . . . ?
N1 C6 C7 N32 -45.1(8) . . . . ?
C5 C6 C7 N32 136.5(7) . . . . ?
N12 N11 C11 C12 2.5(7) . . . . ?
Ag1 N11 C11 C12 162.0(4) . . . . ?
N12 N11 C11 C14 178.6(6) . . . . ?
Ag1 N11 C11 C14 -21.8(9) . . . . ?
N11 C11 C12 C13 -1.9(8) . . . . ?
C14 C11 C12 C13 -177.5(7) . . . . ?
N11 N12 C13 C12 1.2(7) . . . . ?
C1 N12 C13 C12 165.7(6) . . . . ?
N11 N12 C13 C17 -179.8(6) . . . . ?
C1 N12 C13 C17 -15.3(10) . . . . ?
C11 C12 C13 N12 0.4(7) . . . . ?
C11 C12 C13 C17 -178.5(7) . . . . ?
N22 N21 C21 C22 -1.1(8) . . . . ?
Ag1 N21 C21 C22 -140.9(6) . . . . ?
N22 N21 C21 C24 176.9(8) . . . . ?
Ag1 N21 C21 C24 37.1(11) . . . . ?
N21 C21 C22 C23 1.1(9) . . . . ?
C24 C21 C22 C23 -176.7(9) . . . . ?
C21 C22 C23 N22 -0.5(8) . . . . ?
C21 C22 C23 C27 -178.9(7) . . . . ?
N21 N22 C23 C22 -0.1(7) . . . . ?
C1 N22 C23 C22 -173.4(6) . . . . ?
N21 N22 C23 C27 178.4(6) . . . . ?
C1 N22 C23 C27 5.1(10) . . . . ?
N42 N41 C41 C42 -0.1(7) . . . . ?
Ag2 N41 C41 C42 171.3(4) . . . . ?
N42 N41 C41 C44 177.4(5) . . . . ?
Ag2 N41 C41 C44 -11.2(9) . . . . ?
N41 C41 C42 C43 0.8(8) . . . . ?
C44 C41 C42 C43 -176.4(6) . . . . ?
N41 N42 C43 C42 1.0(8) . . . . ?
C7 N42 C43 C42 164.9(7) . . . . ?
N41 N42 C43 C47 -177.9(6) . . . . ?
C7 N42 C43 C47 -14.1(12) . . . . ?
C41 C42 C43 N42 -1.1(8) . . . . ?
C41 C42 C43 C47 177.7(8) . . . . ?
N32 N31 C31 C32 1.4(7) . . . . ?
Ag2 N31 C31 C32 -137.4(5) . . . . ?
N32 N31 C31 C34 176.8(5) . . . . ?
Ag2 N31 C31 C34 38.0(7) . . . . ?
N31 C31 C32 C33 -0.8(7) . . . . ?
C34 C31 C32 C33 -175.8(6) . . . . ?
C31 C32 C33 N32 -0.1(7) . . . . ?
C31 C32 C33 C37 -177.1(7) . . . . ?
N31 N32 C33 C32 1.0(7) . . . . ?
C7 N32 C33 C32 -175.8(6) . . . . ?
N31 N32 C33 C37 178.3(6) . . . . ?
C7 N32 C33 C37 1.6(10) . . . . ?
N11 C11 C14 C16 -113.4(7) . . . . ?
C12 C11 C14 C16 62.0(9) . . . . ?
N11 C11 C14 C15 122.2(7) . . . . ?
C12 C11 C14 C15 -62.5(10) . . . . ?
N12 C13 C17 C19 -154.7(7) . . . . ?
C12 C13 C17 C19 23.9(11) . . . . ?
N12 C13 C17 C18 81.5(8) . . . . ?
C12 C13 C17 C18 -99.8(9) . . . . ?
N21 C21 C24 C25 -170.4(11) . . . . ?
C22 C21 C24 C25 7.3(17) . . . . ?
N21 C21 C24 C26 45.4(13) . . . . ?
C22 C21 C24 C26 -136.9(10) . . . . ?
C22 C23 C27 C28 -29.1(10) . . . . ?
N22 C23 C27 C28 152.9(6) . . . . ?
C22 C23 C27 C29 94.2(9) . . . . ?
N22 C23 C27 C29 -83.9(8) . . . . ?
N41 C41 C44 C46 122.9(7) . . . . ?
C42 C41 C44 C46 -60.0(9) . . . . ?
N41 C41 C44 C45 -112.5(6) . . . . ?
C42 C41 C44 C45 64.6(9) . . . . ?
N42 C43 C47 C48 76.1(9) . . . . ?
C42 C43 C47 C48 -102.6(10) . . . . ?
N42 C43 C47 C49 -162.3(7) . . . . ?
C42 C43 C47 C49 19.1(12) . . . . ?
N31 C31 C34 C35 168.1(6) . . . . ?
C32 C31 C34 C35 -17.3(10) . . . . ?
N31 C31 C34 C36 44.0(8) . . . . ?
C32 C31 C34 C36 -141.4(7) . . . . ?
C32 C33 C37 C38 -27.5(10) . . . . ?
N32 C33 C37 C38 156.0(6) . . . . ?
C32 C33 C37 C39 94.5(9) . . . . ?
N32 C33 C37 C39 -82.1(7) . . . . ?
N21A Ag2 N11A C11A -161.5(6) . . . . ?
N31 Ag2 N11A C11A 36.5(6) . . . . ?
N41 Ag2 N11A C11A -50.1(6) . . . . ?
N21A Ag2 N11A N12A 1.8(4) . . . . ?
N31 Ag2 N11A N12A -160.2(4) . . . . ?
N41 Ag2 N11A N12A 113.2(4) . . . . ?
C11A N11A N12A C13A 0.3(7) . . . . ?
Ag2 N11A N12A C13A -166.6(4) . . . . ?
C11A N11A N12A C1A -171.3(5) . . . . ?
Ag2 N11A N12A C1A 21.8(7) . . . . ?
N31 Ag2 N21A C21A -83.9(6) . . . . ?
N41 Ag2 N21A C21A 48.9(5) . . . . ?
N11A Ag2 N21A C21A 139.8(5) . . . . ?
N31 Ag2 N21A N22A 145.9(4) . . . . ?
N41 Ag2 N21A N22A -81.3(4) . . . . ?
N11A Ag2 N21A N22A 9.6(4) . . . . ?
C21A N21A N22A C23A 0.5(6) . . . . ?
Ag2 N21A N22A C23A 137.9(4) . . . . ?
C21A N21A N22A C1A 172.8(5) . . . . ?
Ag2 N21A N22A C1A -49.8(6) . . . . ?
C41A N41A N42A C43A -0.5(7) . . . . ?
Ag1 N41A N42A C43A 141.8(5) 1_455 . . . ?
C41A N41A N42A C7A 172.7(5) . . . . ?
Ag1 N41A N42A C7A -45.0(7) 1_455 . . . ?
C31A N31A N32A C33A 1.5(7) . . . . ?
Ag1 N31A N32A C33A -165.8(5) 1_455 . . . ?
C31A N31A N32A C7A -170.7(5) . . . . ?
Ag1 N31A N32A C7A 22.1(7) 1_455 . . . ?
C6A N1A C2A C3A -0.1(11) . . . . ?
C6A N1A C2A C1A -178.2(5) . . . . ?
N1A C2A C3A C4A 4.2(11) . . . . ?
C1A C2A C3A C4A -177.9(7) . . . . ?
C2A C3A C4A C5A -2.3(11) . . . . ?
C3A C4A C5A C6A -3.3(11) . . . . ?
C2A N1A C6A C5A -6.1(11) . . . . ?
C2A N1A C6A C7A -178.4(5) . . . . ?
C4A C5A C6A N1A 7.8(11) . . . . ?
C4A C5A C6A C7A 179.5(6) . . . . ?
C23A N22A C1A N12A -107.1(7) . . . . ?
N21A N22A C1A N12A 82.3(7) . . . . ?
C23A N22A C1A C2A 126.2(7) . . . . ?
N21A N22A C1A C2A -44.5(7) . . . . ?
C13A N12A C1A N22A 127.9(7) . . . . ?
N11A N12A C1A N22A -62.1(7) . . . . ?
C13A N12A C1A C2A -105.0(7) . . . . ?
N11A N12A C1A C2A 65.0(7) . . . . ?
N1A C2A C1A N22A -48.0(8) . . . . ?
C3A C2A C1A N22A 133.9(7) . . . . ?
N1A C2A C1A N12A -176.3(6) . . . . ?
C3A C2A C1A N12A 5.6(10) . . . . ?
C43A N42A C7A N32A -109.0(7) . . . . ?
N41A N42A C7A N32A 78.8(7) . . . . ?
C43A N42A C7A C6A 125.7(7) . . . . ?
N41A N42A C7A C6A -46.4(7) . . . . ?
C33A N32A C7A N42A 127.0(7) . . . . ?
N31A N32A C7A N42A -62.3(7) . . . . ?
C33A N32A C7A C6A -107.7(8) . . . . ?
N31A N32A C7A C6A 62.9(7) . . . . ?
N1A C6A C7A N42A -46.3(8) . . . . ?
C5A C6A C7A N42A 141.3(7) . . . . ?
N1A C6A C7A N32A -172.5(5) . . . . ?
C5A C6A C7A N32A 15.1(10) . . . . ?
N12A N11A C11A C12A -0.1(7) . . . . ?
Ag2 N11A C11A C12A 165.4(4) . . . . ?
N12A N11A C11A C14A 178.0(5) . . . . ?
Ag2 N11A C11A C14A -16.4(8) . . . . ?
N11A C11A C12A C13A 0.0(7) . . . . ?
C14A C11A C12A C13A -177.9(6) . . . . ?
N11A N12A C13A C12A -0.3(7) . . . . ?
C1A N12A C13A C12A 170.2(6) . . . . ?
N11A N12A C13A C17A -179.1(6) . . . . ?
C1A N12A C13A C17A -8.6(10) . . . . ?
C11A C12A C13A N12A 0.2(7) . . . . ?
C11A C12A C13A C17A 178.9(7) . . . . ?
N22A N21A C21A C22A -0.3(7) . . . . ?
Ag2 N21A C21A C22A -135.6(5) . . . . ?
N22A N21A C21A C24A 177.2(6) . . . . ?
Ag2 N21A C21A C24A 42.0(8) . . . . ?
N21A C21A C22A C23A 0.0(8) . . . . ?
C24A C21A C22A C23A -177.3(7) . . . . ?
C21A C22A C23A N22A 0.3(8) . . . . ?
C21A C22A C23A C27A -175.9(7) . . . . ?
N21A N22A C23A C22A -0.5(7) . . . . ?
C1A N22A C23A C22A -171.9(6) . . . . ?
N21A N22A C23A C27A 176.3(5) . . . . ?
C1A N22A C23A C27A 4.8(10) . . . . ?
N42A N41A C41A C42A 0.3(7) . . . . ?
Ag1 N41A C41A C42A -140.4(5) 1_455 . . . ?
N42A N41A C41A C44A 177.7(6) . . . . ?
Ag1 N41A C41A C44A 37.0(8) 1_455 . . . ?
N41A C41A C42A C43A 0.0(8) . . . . ?
C44A C41A C42A C43A -177.1(7) . . . . ?
N41A N42A C43A C42A 0.5(7) . . . . ?
C7A N42A C43A C42A -172.1(6) . . . . ?
N41A N42A C43A C47A 177.6(6) . . . . ?
C7A N42A C43A C47A 5.0(10) . . . . ?
C41A C42A C43A N42A -0.3(8) . . . . ?
C41A C42A C43A C47A -177.1(7) . . . . ?
N32A N31A C31A C32A -1.0(7) . . . . ?
Ag1 N31A C31A C32A 165.5(5) 1_455 . . . ?
N32A N31A C31A C34A 176.2(6) . . . . ?
Ag1 N31A C31A C34A -17.2(9) 1_455 . . . ?
N31A C31A C32A C33A 0.2(8) . . . . ?
C34A C31A C32A C33A -176.5(7) . . . . ?
C31A C32A C33A N32A 0.7(8) . . . . ?
C31A C32A C33A C37A 172.2(8) . . . . ?
N31A N32A C33A C32A -1.4(8) . . . . ?
C7A N32A C33A C32A 169.7(6) . . . . ?
N31A N32A C33A C37A -173.5(7) . . . . ?
C7A N32A C33A C37A -2.5(12) . . . . ?
N11A C11A C14A C16A -111.3(7) . . . . ?
C12A C11A C14A C16A 66.4(9) . . . . ?
N11A C11A C14A C15A 123.2(6) . . . . ?
C12A C11A C14A C15A -59.0(9) . . . . ?
N12A C13A C17A C18A -157.9(7) . . . . ?
C12A C13A C17A C18A 23.5(11) . . . . ?
N12A C13A C17A C19A 76.3(9) . . . . ?
C12A C13A C17A C19A -102.3(9) . . . . ?
N21A C21A C24A C25A 154.8(7) . . . . ?
C22A C21A C24A C25A -28.1(12) . . . . ?
N21A C21A C24A C26A 32.3(10) . . . . ?
C22A C21A C24A C26A -150.6(7) . . . . ?
C22A C23A C27A C29A 90.5(10) . . . . ?
N22A C23A C27A C29A -85.2(8) . . . . ?
C22A C23A C27A C28A -34.5(10) . . . . ?
N22A C23A C27A C28A 149.8(6) . . . . ?
N41A C41A C44A C46A 48.6(10) . . . . ?
C42A C41A C44A C46A -134.5(8) . . . . ?
N41A C41A C44A C45A 173.7(8) . . . . ?
C42A C41A C44A C45A -9.4(12) . . . . ?
N42A C43A C47A C49A -81.8(8) . . . . ?
C42A C43A C47A C49A 94.6(10) . . . . ?
N42A C43A C47A C48A 155.5(7) . . . . ?
C42A C43A C47A C48A -28.1(11) . . . . ?
N31A C31A C34A C36A 126.6(6) . . . . ?
C32A C31A C34A C36A -56.8(10) . . . . ?
N31A C31A C34A C35A -107.9(6) . . . . ?
C32A C31A C34A C35A 68.6(9) . . . . ?
C32A C33A C37A C38A -96.4(10) . . . . ?
N32A C33A C37A C38A 73.8(10) . . . . ?
C32A C33A C37A C39A 28.8(13) . . . . ?
N32A C33A C37A C39A -161.1(8) . . . . ?
O2 S1 C2S F1 -61.4(10) . . . . ?
O1 S1 C2S F1 62.1(9) . . . . ?
O3 S1 C2S F1 -178.6(8) . . . . ?
O2 S1 C2S F3 62.2(11) . . . . ?
O1 S1 C2S F3 -174.3(9) . . . . ?
O3 S1 C2S F3 -55.0(11) . . . . ?
O2 S1 C2S F2 178.7(9) . . . . ?
O1 S1 C2S F2 -57.8(10) . . . . ?
O3 S1 C2S F2 61.5(10) . . . . ?
O5 S2 C3S F4 -62.7(13) . . . . ?
O6 S2 C3S F4 179.7(11) . . . . ?
O4 S2 C3S F4 48.2(14) . . . . ?
O5 S2 C3S F6 69.2(13) . . . . ?
O6 S2 C3S F6 -48.4(13) . . . . ?
O4 S2 C3S F6 -179.8(13) . . . . ?
O5 S2 C3S F5 -177.4(9) . . . . ?
O6 S2 C3S F5 65.0(9) . . . . ?
O4 S2 C3S F5 -66.5(11) . . . . ?
O5A S2A C3SA F4A 72.7(18) . . . . ?
O6A S2A C3SA F4A -171.4(16) . . . . ?
O4A S2A C3SA F4A -44.3(19) . . . . ?
O5A S2A C3SA F6A -63.8(18) . . . . ?
O6A S2A C3SA F6A 52.1(17) . . . . ?
O4A S2A C3SA F6A 179.1(17) . . . . ?
O5A S2A C3SA F5A -176.0(15) . . . . ?
O6A S2A C3SA F5A -60.1(15) . . . . ?
O4A S2A C3SA F5A 67.0(17) . . . . ?
C4X O1X C2X C3X 115(3) . . . . ?
C2X O1X C4X C5X 177(18) . . . . ?
